data_7102204
loop_
_publ_author_name
'Yamashita, Ken-Ichi'
'Kawano, Masaki'
'Fujita, Makoto'

_publ_section_title
;
 Ru(ii)-cornered coordination cage that senses guest inclusion by color
 change.
;
_journal_issue 40
_journal_name_full 'Chemical communications (Cambridge, England)'
_journal_page_first 4102
_journal_page_last 4103
_journal_paper_doi 10.1039/b712529a
_journal_year 2007
_chemical_formula_sum 'C178 H334.5 N37 O85.25 Ru6 S24'
_chemical_formula_weight 5728.7
_chemical_name_systematic
;
?
;
_space_group_IT_number 37
_symmetry_cell_setting orthorhombic
_symmetry_space_group_name_Hall 'C 2 -2c'
_symmetry_space_group_name_H-M 'C c c 2'
_atom_sites_solution_hydrogens geom
_atom_sites_solution_primary direct
_atom_sites_solution_secondary difmap
_audit_creation_method SHELXL-97
_cell_angle_alpha 90.00
_cell_angle_beta 90.00
_cell_angle_gamma 90.00
_cell_formula_units_Z 8
_cell_length_a 37.576(5)
_cell_length_b 44.413(6)
_cell_length_c 35.800(5)
_cell_measurement_reflns_used 8660
_cell_measurement_temperature 80(2)
_cell_measurement_theta_max 21.0
_cell_measurement_theta_min 2.0
_cell_volume 59747(14)
_computing_cell_refinement 'Bruker SAINT'
_computing_data_collection 'Bruker APEX2 v2.0-2'
_computing_data_reduction 'Bruker SAINT'
_computing_molecular_graphics 'Bruker XP'
_computing_publication_material 'Bruker SHELXTL'
_computing_structure_refinement 'SHELXL-97 (Sheldrick, 1997)'
_computing_structure_solution 'SHELXS-97 (Sheldrick, 1990)'
_diffrn_ambient_temperature 80(2)
_diffrn_measured_fraction_theta_full 0.997
_diffrn_measured_fraction_theta_max 0.997
_diffrn_measurement_device_type 'Bruker APEX-II CCD area detector system'
_diffrn_measurement_method omega_scan
_diffrn_radiation_monochromator focusing_mirror
_diffrn_radiation_source 'fine-focus rotating anode'
_diffrn_radiation_type MoK\a
_diffrn_radiation_wavelength 0.71073
_diffrn_reflns_av_R_equivalents 0.0725
_diffrn_reflns_av_sigmaI/netI 0.0723
_diffrn_reflns_limit_h_max 49
_diffrn_reflns_limit_h_min -49
_diffrn_reflns_limit_k_max 57
_diffrn_reflns_limit_k_min -58
_diffrn_reflns_limit_l_max 46
_diffrn_reflns_limit_l_min -47
_diffrn_reflns_number 344836
_diffrn_reflns_theta_full 27.92
_diffrn_reflns_theta_max 27.92
_diffrn_reflns_theta_min 1.57
_exptl_absorpt_coefficient_mu 0.539
_exptl_absorpt_correction_T_max 0.9684
_exptl_absorpt_correction_T_min 0.9187
_exptl_absorpt_correction_type semi-empirical
_exptl_absorpt_process_details SADABS
_exptl_crystal_density_diffrn 1.275
_exptl_crystal_density_method 'not measured'
_exptl_crystal_F_000 23932
_exptl_crystal_size_max 0.16
_exptl_crystal_size_mid 0.09
_exptl_crystal_size_min 0.06
_refine_diff_density_max 2.009
_refine_diff_density_min -1.281
_refine_diff_density_rms 0.128
_refine_ls_abs_structure_details 'Flack H D (1983), Acta Cryst. A39, 876-881'
_refine_ls_abs_structure_Flack 0.07(2)
_refine_ls_extinction_method none
_refine_ls_goodness_of_fit_ref 1.068
_refine_ls_hydrogen_treatment constr
_refine_ls_matrix_type full
_refine_ls_number_parameters 3564
_refine_ls_number_reflns 71025
_refine_ls_number_restraints 1748
_refine_ls_restrained_S_all 1.068
_refine_ls_R_factor_all 0.1470
_refine_ls_R_factor_gt 0.0774
_refine_ls_shift/su_max 0.071
_refine_ls_shift/su_mean 0.003
_refine_ls_structure_factor_coef Fsqd
_refine_ls_weighting_details 'calc w=1/[\s^2^(Fo^2^)+(0.1285P)^2^+151.3634P] where P=(Fo^2^+2Fc^2^)/3'
_refine_ls_weighting_scheme calc
_refine_ls_wR_factor_gt 0.1919
_refine_ls_wR_factor_ref 0.2440
_reflns_number_gt 43171
_reflns_number_total 71025
_reflns_threshold_expression >2sigma(I)
_cod_data_source_file b712529a.txt
_cod_data_source_block cage1.6
_cod_depositor_comments
;
The following automatic conversions were performed:
'_symmetry_cell_setting' value 'Orthorhombic' changed to 'orthorhombic'
according to '/home/saulius/struct/CIF-dictionaries/cif_core.dic'
dictionary named 'cif_core.dic' version 2.4.1 from 2010-06-29.

Automatic conversion script
Id: cif_fix_enum 1527 2010-12-29 10:47:43Z saulius 
;
_cod_original_sg_symbol_H-M Ccc2
_cod_database_code 7102204

loop_
_symmetry_equiv_pos_as_xyz
'x, y, z'
'-x, -y, z'
'x, -y, z+1/2'
'-x, y, z+1/2'
'x+1/2, y+1/2, z'
'-x+1/2, -y+1/2, z'
'x+1/2, -y+1/2, z+1/2'
'-x+1/2, y+1/2, z+1/2'

loop_
_atom_site_label
_atom_site_type_symbol
_atom_site_fract_x
_atom_site_fract_y
_atom_site_fract_z
_atom_site_U_iso_or_equiv
_atom_site_adp_type
_atom_site_occupancy
_atom_site_symmetry_multiplicity
_atom_site_calc_flag
_atom_site_refinement_flags
_atom_site_disorder_assembly
_atom_site_disorder_group
Ru1 Ru 1.115973(15) 0.099125(13) 0.104704(15) 0.03435(12) Uani 1 1 d . . .
Ru2 Ru 1.076448(15) 0.087060(13) 0.474563(16) 0.03624(12) Uani 1 1 d . . .
Ru3 Ru 0.79414(2) 0.06600(2) 0.24545(3) 0.0682(2) Uani 1 1 d . . .
Ru4 Ru 0.88322(3) 0.32140(2) 0.07906(2) 0.0726(2) Uani 1 1 d . . .
Ru5 Ru 1.167799(18) 0.347812(13) 0.30805(2) 0.04646(15) Uani 1 1 d . . .
Ru6 Ru 0.84745(2) 0.316932(16) 0.44768(2) 0.05562(18) Uani 1 1 d D . .
N1L N 1.08330(16) 0.08980(13) 0.15179(15) 0.0349(13) Uani 1 1 d . . .
C2L C 1.09591(19) 0.09470(18) 0.1867(2) 0.0401(16) Uani 1 1 d . . .
H2LA H 1.1195 0.1008 0.1893 0.048 Uiso 1 1 calc R . .
C3L C 1.0757(2) 0.09114(19) 0.2183(2) 0.0467(18) Uani 1 1 d . . .
H3LA H 1.0853 0.0947 0.2418 0.056 Uiso 1 1 calc R . .
C4L C 1.04028(19) 0.08206(15) 0.21441(19) 0.0352(15) Uani 1 1 d . . .
C5L C 1.0268(2) 0.07692(18) 0.1795(2) 0.0425(17) Uani 1 1 d . . .
H5LA H 1.0032 0.0711 0.1762 0.051 Uiso 1 1 calc R . .
C6L C 1.04998(19) 0.08071(17) 0.1485(2) 0.0399(16) Uani 1 1 d . . .
H6LA H 1.0413 0.0766 0.1247 0.048 Uiso 1 1 calc R . .
N7L N 1.05474(17) 0.08200(13) 0.41957(16) 0.0394(14) Uani 1 1 d . . .
C8L C 1.0198(2) 0.07841(17) 0.41420(19) 0.0409(17) Uani 1 1 d . . .
H8LA H 1.0052 0.0773 0.4351 0.049 Uiso 1 1 calc R . .
C9L C 1.0043(2) 0.07631(16) 0.3798(2) 0.0423(17) Uani 1 1 d . . .
H9LA H 0.9798 0.0738 0.3775 0.051 Uiso 1 1 calc R . .
C10L C 1.0258(2) 0.07803(16) 0.34798(19) 0.0384(16) Uani 1 1 d . . .
C11L C 1.0616(2) 0.08135(17) 0.3532(2) 0.0425(17) Uani 1 1 d . . .
H11A H 1.0767 0.0824 0.3327 0.051 Uiso 1 1 calc R . .
C12L C 1.0754(2) 0.08323(18) 0.3890(2) 0.0421(17) Uani 1 1 d . . .
H12A H 1.0998 0.0854 0.3920 0.051 Uiso 1 1 calc R . .
N13L N 0.8506(2) 0.06370(19) 0.2547(2) 0.063(2) Uani 1 1 d . . .
C14L C 0.8733(2) 0.0663(2) 0.2259(3) 0.058(2) Uani 1 1 d . . .
H14A H 0.8641 0.0672 0.2018 0.069 Uiso 1 1 calc R . .
C15L C 0.9092(2) 0.06772(19) 0.2305(2) 0.0498(19) Uani 1 1 d . . .
H15A H 0.9239 0.0690 0.2097 0.060 Uiso 1 1 calc R . .
C16L C 0.9242(2) 0.06719(17) 0.2664(2) 0.0460(18) Uani 1 1 d . . .
C17L C 0.9011(3) 0.0635(2) 0.2964(3) 0.063(2) Uani 1 1 d . . .
H17A H 0.9099 0.0619 0.3207 0.076 Uiso 1 1 calc R . .
C18L C 0.8651(3) 0.0621(3) 0.2895(3) 0.069(3) Uani 1 1 d . . .
H18A H 0.8498 0.0599 0.3098 0.083 Uiso 1 1 calc R . .
C19L C 1.0173(2) 0.07823(15) 0.2471(2) 0.0385(16) Uani 1 1 d . . .
N20L N 1.03256(17) 0.08053(13) 0.28127(16) 0.0378(13) Uani 1 1 d . . .
C21L C 1.0105(2) 0.07641(15) 0.31014(19) 0.0363(15) Uani 1 1 d . . .
N22L N 0.97547(18) 0.07154(13) 0.30709(17) 0.0407(14) Uani 1 1 d . . .
C23L C 0.9628(2) 0.07102(16) 0.2721(2) 0.0393(16) Uani 1 1 d . . .
N24L N 0.98254(17) 0.07364(14) 0.24141(17) 0.0423(14) Uani 1 1 d . . .
N1M N 1.10321(16) 0.14501(14) 0.11784(16) 0.0373(13) Uani 1 1 d . . .
C2M C 1.0735(2) 0.15766(18) 0.1042(2) 0.0459(17) Uani 1 1 d . . .
H2MA H 1.0603 0.1469 0.0867 0.055 Uiso 1 1 calc R . .
C3M C 1.0614(2) 0.18609(16) 0.1148(2) 0.0402(16) Uani 1 1 d . . .
H3MA H 1.0408 0.1940 0.1044 0.048 Uiso 1 1 calc R . .
C4M C 1.0808(2) 0.20244(17) 0.1412(2) 0.0425(17) Uani 1 1 d . . .
C5M C 1.1113(2) 0.18927(18) 0.1546(2) 0.0452(18) Uani 1 1 d . . .
H5MA H 1.1251 0.1995 0.1721 0.054 Uiso 1 1 calc R . .
C6M C 1.1217(2) 0.16071(18) 0.1424(2) 0.0459(18) Uani 1 1 d . . .
H6MA H 1.1425 0.1524 0.1520 0.055 Uiso 1 1 calc R . .
N7M N 0.9342(2) 0.30667(17) 0.0986(2) 0.0602(19) Uani 1 1 d . . .
C8M C 0.9551(3) 0.3228(2) 0.1222(3) 0.070(3) Uani 1 1 d . . .
H8MA H 0.9480 0.3423 0.1276 0.084 Uiso 1 1 calc R . .
C9M C 0.9855(3) 0.3127(2) 0.1386(3) 0.063(2) Uani 1 1 d . . .
H9MA H 0.9989 0.3253 0.1538 0.076 Uiso 1 1 calc R . .
C10M C 0.9961(2) 0.28273(19) 0.1318(2) 0.0500(19) Uani 1 1 d . . .
C11M C 0.9752(2) 0.26627(19) 0.1080(3) 0.057(2) Uani 1 1 d . . .
H11B H 0.9815 0.2465 0.1026 0.068 Uiso 1 1 calc R . .
C12M C 0.9454(3) 0.2781(2) 0.0920(3) 0.070(3) Uani 1 1 d . . .
H12B H 0.9321 0.2661 0.0759 0.084 Uiso 1 1 calc R . .
N13M N 1.13906(17) 0.32501(14) 0.26459(18) 0.0422(14) Uani 1 1 d . . .
C14M C 1.1482(2) 0.29776(18) 0.2531(3) 0.053(2) Uani 1 1 d . . .
H14B H 1.1692 0.2896 0.2625 0.063 Uiso 1 1 calc R . .
C15M C 1.1290(2) 0.28076(18) 0.2285(2) 0.053(2) Uani 1 1 d . . .
H15B H 1.1370 0.2617 0.2218 0.063 Uiso 1 1 calc R . .
C16M C 1.0980(2) 0.29186(18) 0.2138(2) 0.0473(18) Uani 1 1 d . . .
C17M C 1.0880(2) 0.3209(2) 0.2243(3) 0.057(2) Uani 1 1 d . . .
H17B H 1.0678 0.3299 0.2143 0.068 Uiso 1 1 calc R . .
C18M C 1.1092(2) 0.33615(19) 0.2499(3) 0.055(2) Uani 1 1 d . . .
H18B H 1.1021 0.3553 0.2573 0.067 Uiso 1 1 calc R . .
C19M C 1.0685(2) 0.23291(16) 0.1528(2) 0.0387(16) Uani 1 1 d . . .
N20M N 1.03858(19) 0.24269(15) 0.13746(19) 0.0488(16) Uani 1 1 d . . .
C21M C 1.0287(2) 0.27046(18) 0.1486(2) 0.0469(18) Uani 1 1 d . . .
N22M N 1.04667(19) 0.28737(15) 0.1733(2) 0.0506(16) Uani 1 1 d . . .
C23M C 1.0760(2) 0.27454(17) 0.1871(2) 0.0434(17) Uani 1 1 d . . .
N24M N 1.08801(18) 0.24714(14) 0.17821(17) 0.0439(15) Uani 1 1 d . . .
N1O N 0.90015(18) 0.29888(15) 0.44538(19) 0.0478(15) Uani 1 1 d . A .
C2O C 0.9087(2) 0.27070(19) 0.4563(2) 0.054(2) Uani 1 1 d . . .
H2OA H 0.8913 0.2590 0.4678 0.064 Uiso 1 1 calc R A .
C3O C 0.9419(2) 0.25853(16) 0.4514(2) 0.0495(19) Uani 1 1 d . A .
H3OA H 0.9463 0.2390 0.4597 0.059 Uiso 1 1 calc R . .
C4O C 0.9683(2) 0.27409(17) 0.4347(2) 0.0467(18) Uani 1 1 d . . .
C5O C 0.9602(3) 0.3047(2) 0.4232(3) 0.060(2) Uani 1 1 d . A .
H5OA H 0.9774 0.3166 0.4117 0.072 Uiso 1 1 calc R . .
C6O C 0.9270(3) 0.3153(2) 0.4294(3) 0.073(3) Uani 1 1 d . . .
H6OA H 0.9221 0.3351 0.4224 0.088 Uiso 1 1 calc R A .
N7O N 1.06792(16) 0.13426(13) 0.46492(16) 0.0377(13) Uani 1 1 d . . .
C8O C 1.0927(2) 0.15168(17) 0.4473(2) 0.0453(17) Uani 1 1 d . . .
H8OA H 1.1150 0.1436 0.4423 0.054 Uiso 1 1 calc R . .
C9O C 1.0858(2) 0.18029(18) 0.4369(2) 0.0454(18) Uani 1 1 d . . .
H9OA H 1.1034 0.1915 0.4251 0.054 Uiso 1 1 calc R . .
C10O C 1.0525(2) 0.19326(17) 0.4436(2) 0.0400(16) Uani 1 1 d . . .
C11O C 1.0271(2) 0.17573(17) 0.4609(2) 0.0425(17) Uani 1 1 d . . .
H11C H 1.0045 0.1834 0.4657 0.051 Uiso 1 1 calc R . .
C12O C 1.03571(19) 0.14664(17) 0.4708(2) 0.0411(16) Uani 1 1 d . . .
H12C H 1.0183 0.1349 0.4822 0.049 Uiso 1 1 calc R . .
N13O N 1.13371(18) 0.32189(14) 0.34301(19) 0.0454(15) Uani 1 1 d . . .
C14O C 1.1013(3) 0.3313(2) 0.3511(3) 0.065(3) Uani 1 1 d . . .
H14C H 1.0943 0.3499 0.3417 0.078 Uiso 1 1 calc R . .
C15O C 1.0774(3) 0.3159(2) 0.3722(3) 0.069(3) Uani 1 1 d . . .
H15C H 1.0555 0.3244 0.3783 0.083 Uiso 1 1 calc R . .
C16O C 1.0864(2) 0.28676(17) 0.3846(2) 0.0453(18) Uani 1 1 d . . .
C17O C 1.1207(2) 0.27693(19) 0.3772(3) 0.053(2) Uani 1 1 d . . .
H17C H 1.1287 0.2585 0.3863 0.064 Uiso 1 1 calc R . .
C18O C 1.1424(2) 0.29500(19) 0.3564(3) 0.054(2) Uani 1 1 d . . .
H18C H 1.1651 0.2879 0.3511 0.064 Uiso 1 1 calc R . .
C19O C 1.0049(2) 0.26257(17) 0.4280(2) 0.0437(17) Uani 1 1 d . A .
N20O N 1.01090(17) 0.23399(13) 0.43861(17) 0.0415(14) Uani 1 1 d . . .
C21O C 1.0440(2) 0.22453(16) 0.4328(2) 0.0419(16) Uani 1 1 d . A .
N22O N 1.07011(17) 0.24086(14) 0.41563(19) 0.0441(15) Uani 1 1 d . . .
C23O C 1.0609(2) 0.26853(18) 0.4056(2) 0.0454(18) Uani 1 1 d . A .
N24O N 1.02790(18) 0.28019(15) 0.41153(19) 0.0476(15) Uani 1 1 d . . .
N1P N 0.84115(19) 0.29474(16) 0.3954(2) 0.0541(18) Uani 1 1 d . A .
C2P C 0.8421(3) 0.3095(2) 0.3628(3) 0.059(2) Uani 1 1 d . . .
H2PA H 0.8436 0.3304 0.3632 0.071 Uiso 1 1 calc R A .
C3P C 0.8411(3) 0.2953(2) 0.3291(3) 0.062(2) Uani 1 1 d . A .
H3PA H 0.8421 0.3066 0.3073 0.075 Uiso 1 1 calc R . .
C4P C 0.8386(2) 0.2645(2) 0.3270(3) 0.052(2) Uani 1 1 d . . .
C5P C 0.8365(2) 0.2494(2) 0.3602(3) 0.055(2) Uani 1 1 d . A .
H5PA H 0.8335 0.2286 0.3600 0.066 Uiso 1 1 calc R . .
C6P C 0.8388(2) 0.2645(2) 0.3945(3) 0.058(2) Uani 1 1 d . . .
H6PA H 0.8387 0.2536 0.4167 0.070 Uiso 1 1 calc R A .
N7P N 0.8647(2) 0.29956(19) 0.1275(2) 0.0599(19) Uani 1 1 d . . .
C8P C 0.8528(3) 0.2712(3) 0.1271(3) 0.079(3) Uani 1 1 d . . .
H8PA H 0.8501 0.2618 0.1041 0.095 Uiso 1 1 calc R . .
C9P C 0.8442(3) 0.2548(3) 0.1588(3) 0.072(3) Uani 1 1 d . . .
H9PA H 0.8360 0.2351 0.1567 0.087 Uiso 1 1 calc R . .
C10P C 0.8477(3) 0.2675(2) 0.1924(3) 0.061(2) Uani 1 1 d . . .
C11P C 0.8601(4) 0.2981(3) 0.1937(3) 0.082(3) Uani 1 1 d . . .
H11D H 0.8630 0.3080 0.2163 0.098 Uiso 1 1 calc R . .
C12P C 0.8674(3) 0.3120(3) 0.1607(3) 0.076(3) Uani 1 1 d . . .
H12D H 0.8748 0.3320 0.1618 0.091 Uiso 1 1 calc R . .
N13P N 0.8010(2) 0.11351(18) 0.2484(2) 0.0613(19) Uani 1 1 d . . .
C14P C 0.8049(3) 0.1276(3) 0.2816(3) 0.075(3) Uani 1 1 d . . .
H14D H 0.8023 0.1163 0.3032 0.089 Uiso 1 1 calc R . .
C15P C 0.8126(3) 0.1580(2) 0.2854(3) 0.078(3) Uani 1 1 d . . .
H15D H 0.8140 0.1667 0.3090 0.094 Uiso 1 1 calc R . .
C16P C 0.8180(2) 0.1749(2) 0.2545(3) 0.061(2) Uani 1 1 d . . .
C17P C 0.8153(3) 0.1602(3) 0.2198(3) 0.066(3) Uani 1 1 d . . .
H17D H 0.8189 0.1710 0.1979 0.080 Uiso 1 1 calc R . .
C18P C 0.8074(2) 0.1301(2) 0.2179(3) 0.061(2) Uani 1 1 d . . .
H18D H 0.8065 0.1209 0.1945 0.073 Uiso 1 1 calc R . .
C19P C 0.8363(2) 0.2494(2) 0.2911(3) 0.059(2) Uani 1 1 d . A .
N20P N 0.8424(2) 0.26606(19) 0.2597(2) 0.062(2) Uani 1 1 d . . .
C21P C 0.8400(3) 0.2507(2) 0.2272(3) 0.064(2) Uani 1 1 d . A .
N22P N 0.8315(2) 0.2222(2) 0.2238(2) 0.0616(19) Uani 1 1 d . . .
C23P C 0.8267(2) 0.2070(2) 0.2560(3) 0.057(2) Uani 1 1 d . A .
N24P N 0.8288(2) 0.21969(18) 0.2907(2) 0.0581(18) Uani 1 1 d . . .
S1A S 1.07098(5) 0.09327(4) 0.05893(5) 0.0392(4) Uani 1 1 d . . .
S2A S 1.15122(6) 0.10987(5) 0.05411(6) 0.0527(5) Uani 1 1 d . . .
S3A S 1.17067(5) 0.09966(5) 0.13700(5) 0.0435(4) Uani 1 1 d . . .
S4A S 1.12463(6) 0.04839(4) 0.09852(5) 0.0446(4) Uani 1 1 d . . .
C1A C 1.0897(2) 0.1111(2) 0.0168(2) 0.0498(19) Uani 1 1 d . . .
H1AA H 1.0971 0.0956 -0.0005 0.060 Uiso 1 1 calc R . .
H1AB H 1.0713 0.1230 0.0048 0.060 Uiso 1 1 calc R . .
C2A C 1.1217(3) 0.1316(2) 0.0259(2) 0.057(2) Uani 1 1 d . . .
H2AA H 1.1140 0.1494 0.0393 0.068 Uiso 1 1 calc R . .
H2AB H 1.1335 0.1379 0.0031 0.068 Uiso 1 1 calc R . .
C3A C 1.1829(3) 0.1357(2) 0.0748(3) 0.060(2) Uani 1 1 d . . .
H3AA H 1.1994 0.1431 0.0561 0.072 Uiso 1 1 calc R . .
H3AB H 1.1707 0.1527 0.0860 0.072 Uiso 1 1 calc R . .
C4A C 1.2017(2) 0.1182(2) 0.1034(3) 0.059(2) Uani 1 1 d . . .
H4AA H 1.2176 0.1314 0.1171 0.070 Uiso 1 1 calc R . .
H4AB H 1.2160 0.1029 0.0913 0.070 Uiso 1 1 calc R . .
C5A C 1.1850(2) 0.0602(2) 0.1350(3) 0.056(2) Uani 1 1 d . . .
H5AA H 1.2107 0.0593 0.1362 0.067 Uiso 1 1 calc R . .
H5AB H 1.1756 0.0496 0.1565 0.067 Uiso 1 1 calc R . .
C6A C 1.1724(2) 0.0446(2) 0.0996(3) 0.056(2) Uani 1 1 d . . .
H6AA H 1.1791 0.0235 0.0999 0.068 Uiso 1 1 calc R . .
H6AB H 1.1830 0.0540 0.0777 0.068 Uiso 1 1 calc R . .
C7A C 1.1116(2) 0.0406(2) 0.0510(2) 0.052(2) Uani 1 1 d . . .
H7AA H 1.1278 0.0502 0.0336 0.062 Uiso 1 1 calc R . .
H7AB H 1.1117 0.0191 0.0463 0.062 Uiso 1 1 calc R . .
C8A C 1.0751(2) 0.05294(17) 0.0466(2) 0.0431(17) Uani 1 1 d . . .
H8AA H 1.0590 0.0414 0.0623 0.052 Uiso 1 1 calc R . .
H8AB H 1.0676 0.0503 0.0209 0.052 Uiso 1 1 calc R . .
S1B S 1.13733(5) 0.08802(5) 0.45788(6) 0.0461(4) Uani 1 1 d . . .
S2B S 1.09857(6) 0.09197(6) 0.53412(6) 0.0554(5) Uani 1 1 d . . .
S3B S 1.02185(5) 0.07975(4) 0.50682(5) 0.0378(4) Uani 1 1 d . . .
S4B S 1.08233(5) 0.03596(4) 0.47628(6) 0.0447(4) Uani 1 1 d . . .
C1B C 1.1602(2) 0.1039(2) 0.5000(3) 0.058(2) Uani 1 1 d . . .
H1BA H 1.1734 0.0880 0.5123 0.070 Uiso 1 1 calc R . .
H1BB H 1.1771 0.1191 0.4920 0.070 Uiso 1 1 calc R . .
C2B C 1.1346(3) 0.1178(2) 0.5275(3) 0.060(2) Uani 1 1 d . . .
H2BA H 1.1257 0.1368 0.5180 0.072 Uiso 1 1 calc R . .
H2BB H 1.1465 0.1216 0.5511 0.072 Uiso 1 1 calc R . .
C3B C 1.0637(2) 0.1125(2) 0.5573(2) 0.056(2) Uani 1 1 d . . .
H3BA H 1.0699 0.1161 0.5833 0.067 Uiso 1 1 calc R . .
H3BB H 1.0597 0.1317 0.5452 0.067 Uiso 1 1 calc R . .
C4B C 1.0311(2) 0.09281(19) 0.55451(19) 0.0480(19) Uani 1 1 d . . .
H4BA H 1.0107 0.1040 0.5636 0.058 Uiso 1 1 calc R . .
H4BB H 1.0342 0.0754 0.5706 0.058 Uiso 1 1 calc R . .
C5B C 1.0208(2) 0.03892(16) 0.5124(2) 0.0441(17) Uani 1 1 d . . .
H5BA H 1.0064 0.0341 0.5341 0.053 Uiso 1 1 calc R . .
H5BB H 1.0094 0.0301 0.4907 0.053 Uiso 1 1 calc R . .
C6B C 1.0567(2) 0.02480(18) 0.5171(2) 0.0473(19) Uani 1 1 d . . .
H6BA H 1.0547 0.0031 0.5184 0.057 Uiso 1 1 calc R . .
H6BB H 1.0680 0.0319 0.5398 0.057 Uiso 1 1 calc R . .
C7B C 1.1287(2) 0.02977(18) 0.4893(3) 0.053(2) Uani 1 1 d . . .
H7BA H 1.1331 0.0365 0.5147 0.063 Uiso 1 1 calc R . .
H7BB H 1.1348 0.0086 0.4876 0.063 Uiso 1 1 calc R . .
C8B C 1.1509(3) 0.0484(2) 0.4613(3) 0.062(2) Uani 1 1 d . . .
H8BA H 1.1489 0.0392 0.4368 0.074 Uiso 1 1 calc R . .
H8BB H 1.1757 0.0475 0.4686 0.074 Uiso 1 1 calc R . .
S1C S 0.79552(8) 0.06278(8) 0.17869(9) 0.0817(8) Uani 1 1 d . . .
S2C S 0.79766(12) 0.01455(8) 0.24298(12) 0.1032(11) Uani 1 1 d . . .
S3C S 0.77764(7) 0.05871(6) 0.30880(9) 0.0752(7) Uani 1 1 d . . .
S4C S 0.73507(8) 0.07684(9) 0.23689(11) 0.0945(10) Uani 1 1 d . . .
C1C C 0.7959(4) 0.0225(3) 0.1698(5) 0.106(5) Uani 1 1 d . . .
H1CA H 0.7839 0.0189 0.1462 0.127 Uiso 1 1 calc R . .
H1CB H 0.8204 0.0161 0.1668 0.127 Uiso 1 1 calc R . .
C2C C 0.7791(5) 0.0032(3) 0.1986(5) 0.113(5) Uani 1 1 d . . .
H2CA H 0.7842 -0.0179 0.1938 0.135 Uiso 1 1 calc R . .
H2CB H 0.7535 0.0059 0.1986 0.135 Uiso 1 1 calc R . .
C3C C 0.7728(5) 0.0020(6) 0.2746(9) 0.240(18) Uani 1 1 d . . .
H3CA H 0.7766 -0.0195 0.2772 0.289 Uiso 1 1 calc R . .
H3CB H 0.7481 0.0051 0.2676 0.289 Uiso 1 1 calc R . .
C4C C 0.7801(4) 0.0181(3) 0.3145(5) 0.107(5) Uani 1 1 d . . .
H4CA H 0.8035 0.0125 0.3236 0.129 Uiso 1 1 calc R . .
H4CB H 0.7626 0.0116 0.3326 0.129 Uiso 1 1 calc R . .
C5C C 0.7288(3) 0.0645(3) 0.3085(4) 0.085(3) Uani 1 1 d . . .
H5CA H 0.7185 0.0520 0.3279 0.102 Uiso 1 1 calc R . .
H5CB H 0.7241 0.0853 0.3151 0.102 Uiso 1 1 calc R . .
C6C C 0.7107(4) 0.0580(5) 0.2741(5) 0.130(6) Uani 1 1 d . . .
H6CA H 0.6864 0.0654 0.2751 0.156 Uiso 1 1 calc R . .
H6CB H 0.7101 0.0365 0.2697 0.156 Uiso 1 1 calc R . .
C7C C 0.7225(4) 0.0602(5) 0.1976(6) 0.136(6) Uani 1 1 d U . .
H7CA H 0.6984 0.0661 0.1911 0.163 Uiso 1 1 calc R . .
H7CB H 0.7232 0.0384 0.2004 0.163 Uiso 1 1 calc R . .
C8C C 0.7509(4) 0.0712(4) 0.1647(4) 0.101(4) Uani 1 1 d U . .
H8CA H 0.7484 0.0926 0.1605 0.121 Uiso 1 1 calc R . .
H8CB H 0.7455 0.0609 0.1414 0.121 Uiso 1 1 calc R . .
S1D S 0.87388(8) 0.28015(7) 0.03833(7) 0.0731(7) Uani 1 1 d . . .
S2D S 0.82480(11) 0.33341(10) 0.06684(12) 0.1147(14) Uani 1 1 d D . .
S3D S 0.88810(10) 0.37006(7) 0.10546(11) 0.0959(10) Uani 1 1 d . . .
S4D S 0.90160(14) 0.34450(9) 0.02544(11) 0.1123(13) Uani 1 1 d D . .
C1D C 0.8269(4) 0.2851(4) 0.0231(4) 0.104(5) Uani 1 1 d . . .
H1DA H 0.8241 0.2760 -0.0014 0.125 Uiso 1 1 calc R . .
H1DB H 0.8116 0.2743 0.0402 0.125 Uiso 1 1 calc R . .
C2D C 0.8148(4) 0.3164(4) 0.0210(4) 0.134(7) Uani 1 1 d D . .
H2DA H 0.7894 0.3173 0.0160 0.161 Uiso 1 1 calc R . .
H2DB H 0.8272 0.3271 0.0013 0.161 Uiso 1 1 calc R . .
C3D C 0.8273(5) 0.3746(4) 0.0618(8) 0.187(11) Uani 1 1 d D . .
H3DA H 0.8404 0.3799 0.0394 0.224 Uiso 1 1 calc R . .
H3DB H 0.8036 0.3831 0.0600 0.224 Uiso 1 1 calc R . .
C4D C 0.8454(5) 0.3863(4) 0.0948(6) 0.140(7) Uani 1 1 d . . .
H4DA H 0.8300 0.3833 0.1162 0.168 Uiso 1 1 calc R . .
H4DB H 0.8485 0.4078 0.0916 0.168 Uiso 1 1 calc R . .
C5D C 0.9168(6) 0.3921(3) 0.0716(5) 0.133(6) Uani 1 1 d U . .
H5DA H 0.9022 0.4064 0.0579 0.160 Uiso 1 1 calc R . .
H5DB H 0.9348 0.4032 0.0852 0.160 Uiso 1 1 calc R . .
C6D C 0.9344(5) 0.3703(4) 0.0445(5) 0.145(7) Uani 1 1 d DU . .
H6DA H 0.9528 0.3590 0.0574 0.173 Uiso 1 1 calc R . .
H6DB H 0.9456 0.3814 0.0243 0.173 Uiso 1 1 calc R . .
C7D C 0.9222(4) 0.3141(3) 0.0008(4) 0.107(4) Uani 1 1 d DU . .
H7DA H 0.9299 0.3211 -0.0235 0.128 Uiso 1 1 calc R . .
H7DB H 0.9430 0.3075 0.0145 0.128 Uiso 1 1 calc R . .
C8D C 0.8990(3) 0.2901(3) -0.0036(3) 0.083(3) Uani 1 1 d U . .
H8DA H 0.9125 0.2726 -0.0116 0.100 Uiso 1 1 calc R . .
H8DB H 0.8823 0.2949 -0.0234 0.100 Uiso 1 1 calc R . .
S1E S 1.21679(6) 0.31410(5) 0.30832(8) 0.0576(5) Uani 1 1 d . . .
S2E S 1.20247(8) 0.37491(7) 0.26743(10) 0.0840(9) Uani 1 1 d . . .
S3E S 1.13160(6) 0.39157(4) 0.30710(7) 0.0553(5) Uani 1 1 d . . .
S4E S 1.19242(9) 0.36795(6) 0.36083(9) 0.0780(8) Uani 1 1 d . . .
C1E C 1.2442(3) 0.3267(3) 0.2688(4) 0.083(3) Uani 1 1 d . . .
H1EA H 1.2643 0.3381 0.2781 0.099 Uiso 1 1 calc R . .
H1EB H 1.2533 0.3092 0.2556 0.099 Uiso 1 1 calc R . .
C2E C 1.2220(4) 0.3471(3) 0.2404(4) 0.107(5) Uani 1 1 d . . .
H2EA H 1.2040 0.3352 0.2278 0.128 Uiso 1 1 calc R . .
H2EB H 1.2376 0.3559 0.2218 0.128 Uiso 1 1 calc R . .
C3E C 1.1718(4) 0.3950(4) 0.2427(4) 0.105(4) Uani 1 1 d . . .
H3EA H 1.1839 0.4076 0.2246 0.126 Uiso 1 1 calc R . .
H3EB H 1.1565 0.3812 0.2291 0.126 Uiso 1 1 calc R . .
C4E C 1.1497(3) 0.4140(2) 0.2675(3) 0.071(3) Uani 1 1 d . . .
H4EA H 1.1302 0.4226 0.2533 0.086 Uiso 1 1 calc R . .
H4EB H 1.1640 0.4304 0.2772 0.086 Uiso 1 1 calc R . .
C5E C 1.1476(3) 0.4134(2) 0.3474(3) 0.074(3) Uani 1 1 d . . .
H5EA H 1.1444 0.4347 0.3424 0.089 Uiso 1 1 calc R . .
H5EB H 1.1334 0.4084 0.3691 0.089 Uiso 1 1 calc R . .
C6E C 1.1853(4) 0.4077(3) 0.3559(5) 0.103(4) Uani 1 1 d . . .
H6EA H 1.1919 0.4179 0.3788 0.123 Uiso 1 1 calc R . .
H6EB H 1.2001 0.4155 0.3358 0.123 Uiso 1 1 calc R . .
C7E C 1.2394(3) 0.3609(3) 0.3558(4) 0.091(4) Uani 1 1 d . . .
H7EA H 1.2491 0.3726 0.3353 0.109 Uiso 1 1 calc R . .
H7EB H 1.2520 0.3662 0.3785 0.109 Uiso 1 1 calc R . .
C8E C 1.2426(3) 0.3280(3) 0.3480(4) 0.081(3) Uani 1 1 d . . .
H8EA H 1.2353 0.3171 0.3701 0.098 Uiso 1 1 calc R . .
H8EB H 1.2675 0.3235 0.3435 0.098 Uiso 1 1 calc R . .
S1F S 0.86385(7) 0.36481(6) 0.42394(8) 0.0693(7) Uani 1 1 d D A .
S3F S 0.82320(7) 0.27753(6) 0.48422(7) 0.0637(6) Uani 1 1 d D A .
C1F C 0.8208(3) 0.3844(3) 0.4196(4) 0.097(4) Uani 1 1 d D . .
H1FA H 0.8247 0.4059 0.4223 0.117 Uiso 1 1 calc R A .
H1FB H 0.8113 0.3809 0.3948 0.117 Uiso 1 1 calc R . .
C2F C 0.7937(3) 0.3745(3) 0.4480(4) 0.089(4) Uani 1 1 d D A .
H2FA H 0.7710 0.3842 0.4436 0.107 Uiso 1 1 calc R . .
H2FB H 0.8016 0.3793 0.4731 0.107 Uiso 1 1 calc R . .
S2F S 0.79003(7) 0.33461(7) 0.44205(8) 0.0710(7) Uani 1 1 d . A .
C3F C 0.7681(3) 0.3209(3) 0.4843(3) 0.078(3) Uani 1 1 d D . .
H3FA H 0.7778 0.3306 0.5063 0.094 Uiso 1 1 calc R A .
H3FB H 0.7427 0.3246 0.4833 0.094 Uiso 1 1 calc R . .
C4F C 0.7759(3) 0.2864(2) 0.4848(3) 0.074(3) Uani 1 1 d D A .
H4FA H 0.7647 0.2772 0.4632 0.088 Uiso 1 1 calc R . .
H4FB H 0.7653 0.2777 0.5070 0.088 Uiso 1 1 calc R . .
C5FA C 0.8355(7) 0.2889(4) 0.5326(4) 0.068(5) Uani 0.644(13) 1 d PDU A 3
H5FA H 0.8153 0.2987 0.5443 0.081 Uiso 0.644(13) 1 calc PR A 3
H5FB H 0.8413 0.2711 0.5471 0.081 Uiso 0.644(13) 1 calc PR A 3
C6FA C 0.8668(4) 0.3100(3) 0.5325(4) 0.058(3) Uani 0.644(13) 1 d PDU A 3
H6FA H 0.8877 0.3002 0.5222 0.069 Uiso 0.644(13) 1 calc PR A 3
H6FB H 0.8722 0.3169 0.5576 0.069 Uiso 0.644(13) 1 calc PR A 3
S4FA S 0.85281(14) 0.34172(10) 0.50274(12) 0.0523(13) Uani 0.644(13) 1 d PDU A 3
C7FA C 0.8929(4) 0.3634(3) 0.4945(5) 0.070(4) Uani 0.644(13) 1 d PDU A 3
H7FA H 0.8987 0.3751 0.5166 0.084 Uiso 0.644(13) 1 calc PR A 3
H7FB H 0.9127 0.3499 0.4894 0.084 Uiso 0.644(13) 1 calc PR A 3
C8FA C 0.8875(5) 0.3841(4) 0.4620(4) 0.067(4) Uani 0.644(13) 1 d PDU A 3
H8FA H 0.9104 0.3911 0.4530 0.080 Uiso 0.644(13) 1 calc PR A 3
H8FB H 0.8738 0.4015 0.4699 0.080 Uiso 0.644(13) 1 calc PR A 3
S4FB S 0.8684(4) 0.3334(3) 0.5075(3) 0.091(4) Uani 0.356(13) 1 d PDU A 4
C5FB C 0.8399(14) 0.2830(9) 0.5326(6) 0.078(9) Uani 0.356(13) 1 d PDU A 4
H5FC H 0.8241 0.2725 0.5497 0.093 Uiso 0.356(13) 1 calc PR A 4
H5FD H 0.8632 0.2737 0.5347 0.093 Uiso 0.356(13) 1 calc PR A 4
C6FB C 0.8428(11) 0.3155(8) 0.5449(9) 0.097(8) Uani 0.356(13) 1 d PDU A 4
H6FC H 0.8551 0.3171 0.5686 0.117 Uiso 0.356(13) 1 calc PR A 4
H6FD H 0.8195 0.3246 0.5472 0.117 Uiso 0.356(13) 1 calc PR A 4
C7FB C 0.8560(13) 0.3731(6) 0.5041(12) 0.119(9) Uani 0.356(13) 1 d PDU A 4
H7FC H 0.8305 0.3756 0.5014 0.143 Uiso 0.356(13) 1 calc PR A 4
H7FD H 0.8641 0.3845 0.5257 0.143 Uiso 0.356(13) 1 calc PR A 4
C8FB C 0.8757(14) 0.3821(11) 0.4690(7) 0.109(10) Uani 0.356(13) 1 d PDU A 4
H8FC H 0.9008 0.3782 0.4733 0.131 Uiso 0.356(13) 1 calc PR A 4
H8FD H 0.8732 0.4037 0.4662 0.131 Uiso 0.356(13) 1 calc PR A 4
O1G O 0.8820(3) 0.1349(3) 0.4295(3) 0.155(5) Uani 1 1 d D . .
C10G C 0.9014(3) 0.1503(3) 0.4003(3) 0.089(4) Uani 1 1 d D . .
C11G C 0.8903(4) 0.1376(3) 0.3646(3) 0.095(4) Uani 1 1 d D . .
H11E H 0.8650 0.1409 0.3613 0.114 Uiso 1 1 calc R . .
H11F H 0.8946 0.1161 0.3647 0.114 Uiso 1 1 calc R . .
C12G C 0.8962(4) 0.1827(3) 0.4010(4) 0.115(5) Uani 1 1 d D . .
H12E H 0.9032 0.1906 0.4252 0.138 Uiso 1 1 calc R . .
H12F H 0.8712 0.1873 0.3973 0.138 Uiso 1 1 calc R . .
C13G C 0.9412(3) 0.1432(3) 0.4054(3) 0.084(3) Uani 1 1 d D . .
H13A H 0.9494 0.1516 0.4290 0.101 Uiso 1 1 calc R . .
H13B H 0.9445 0.1216 0.4063 0.101 Uiso 1 1 calc R . .
C14G C 0.9103(4) 0.1517(3) 0.3319(3) 0.110(5) Uani 1 1 d D . .
H14E H 0.9020 0.1438 0.3079 0.132 Uiso 1 1 calc R . .
C15G C 0.9050(4) 0.1856(3) 0.3344(4) 0.112(5) Uani 1 1 d D . .
H15E H 0.9177 0.1953 0.3141 0.134 Uiso 1 1 calc R . .
H15F H 0.8799 0.1903 0.3318 0.134 Uiso 1 1 calc R . .
C16G C 0.9182(4) 0.1974(2) 0.3705(5) 0.111(5) Uani 1 1 d D . .
H16A H 0.9144 0.2193 0.3712 0.133 Uiso 1 1 calc R . .
C17G C 0.9576(4) 0.1909(3) 0.3762(5) 0.116(5) Uani 1 1 d D . .
H17E H 0.9653 0.1984 0.4003 0.140 Uiso 1 1 calc R . .
H17F H 0.9716 0.2006 0.3569 0.140 Uiso 1 1 calc R . .
C18G C 0.9625(3) 0.1560(3) 0.3743(4) 0.105(5) Uani 1 1 d D . .
H18E H 0.9876 0.1510 0.3780 0.126 Uiso 1 1 calc R . .
C19G C 0.9510(4) 0.1446(4) 0.3385(4) 0.114(5) Uani 1 1 d D . .
H19A H 0.9547 0.1230 0.3375 0.137 Uiso 1 1 calc R . .
H19B H 0.9650 0.1538 0.3188 0.137 Uiso 1 1 calc R . .
O2G O 1.1569(3) 0.1762(4) 0.2903(4) 0.160(5) Uani 1 1 d . . .
C20G C 1.1202(4) 0.1819(4) 0.2938(6) 0.120(5) Uani 1 1 d U . .
C21G C 1.1042(7) 0.1595(6) 0.2709(8) 0.203(11) Uani 1 1 d U . .
H21A H 1.1117 0.1397 0.2788 0.244 Uiso 1 1 calc R . .
H21B H 1.1114 0.1624 0.2451 0.244 Uiso 1 1 calc R . .
C22G C 1.1056(6) 0.1788(7) 0.3314(6) 0.175(9) Uani 1 1 d U . .
H22A H 1.1197 0.1909 0.3486 0.210 Uiso 1 1 calc R . .
H22B H 1.1074 0.1580 0.3392 0.210 Uiso 1 1 calc R . .
C23G C 1.1122(6) 0.2106(6) 0.2746(9) 0.179(8) Uani 1 1 d U . .
H23A H 1.1200 0.2097 0.2488 0.215 Uiso 1 1 calc R . .
H23B H 1.1243 0.2272 0.2868 0.215 Uiso 1 1 calc R . .
C24G C 1.0581(4) 0.1628(4) 0.2748(6) 0.124(6) Uani 1 1 d U . .
H24A H 1.0453 0.1464 0.2624 0.149 Uiso 1 1 calc R . .
C25G C 1.0528(6) 0.1632(5) 0.3168(6) 0.146(7) Uani 1 1 d U . .
H25A H 1.0281 0.1586 0.3221 0.175 Uiso 1 1 calc R . .
H25B H 1.0672 0.1474 0.3278 0.175 Uiso 1 1 calc R . .
C26G C 1.0613(6) 0.1902(5) 0.3341(5) 0.142(6) Uani 1 1 d U . .
H26A H 1.0523 0.1919 0.3597 0.170 Uiso 1 1 calc R . .
C27G C 1.0605(5) 0.2168(4) 0.3143(5) 0.129(5) Uani 1 1 d U . .
H27A H 1.0768 0.2308 0.3261 0.155 Uiso 1 1 calc R . .
H27B H 1.0368 0.2253 0.3166 0.155 Uiso 1 1 calc R . .
C28G C 1.0688(5) 0.2152(5) 0.2768(7) 0.143(6) Uani 1 1 d U . .
H28A H 1.0627 0.2344 0.2650 0.172 Uiso 1 1 calc R . .
C29G C 1.0532(8) 0.1921(5) 0.2563(7) 0.169(8) Uani 1 1 d U . .
H29A H 1.0638 0.1914 0.2316 0.202 Uiso 1 1 calc R . .
H29B H 1.0280 0.1961 0.2535 0.202 Uiso 1 1 calc R . .
O3G O 0.9052(4) 0.1600(4) 0.1140(3) 0.108(5) Uani 0.685(11) 1 d PD B 1
C30G C 0.9236(4) 0.1665(4) 0.1485(3) 0.071(5) Uani 0.685(11) 1 d PD B 1
C31G C 0.9189(7) 0.1980(4) 0.1584(5) 0.138(11) Uani 0.685(11) 1 d PD B 1
H31A H 0.8937 0.2025 0.1597 0.165 Uiso 0.685(11) 1 calc PR B 1
H31B H 0.9294 0.2105 0.1392 0.165 Uiso 0.685(11) 1 calc PR B 1
C32G C 0.9089(6) 0.1471(5) 0.1772(5) 0.109(9) Uani 0.685(11) 1 d PD B 1
H32A H 0.9111 0.1263 0.1696 0.130 Uiso 0.685(11) 1 calc PR B 1
H32B H 0.8838 0.1515 0.1803 0.130 Uiso 0.685(11) 1 calc PR B 1
C33G C 0.9632(5) 0.1609(6) 0.1436(5) 0.121(10) Uani 0.685(11) 1 d PD B 1
H33A H 0.9672 0.1403 0.1356 0.145 Uiso 0.685(11) 1 calc PR B 1
H33B H 0.9726 0.1742 0.1244 0.145 Uiso 0.685(11) 1 calc PR B 1
C34G C 0.9361(7) 0.2051(4) 0.1958(5) 0.132(11) Uani 0.685(11) 1 d PD B 1
H34A H 0.9324 0.2261 0.2031 0.158 Uiso 0.685(11) 1 calc PR B 1
C35G C 0.9216(5) 0.1833(5) 0.2251(5) 0.114(9) Uani 0.685(11) 1 d PD B 1
H35A H 0.9330 0.1873 0.2490 0.137 Uiso 0.685(11) 1 calc PR B 1
H35B H 0.8962 0.1866 0.2281 0.137 Uiso 0.685(11) 1 calc PR B 1
C36G C 0.9280(5) 0.1517(4) 0.2143(4) 0.087(5) Uani 0.685(11) 1 d PD B 1
H36A H 0.9178 0.1383 0.2332 0.104 Uiso 0.685(11) 1 calc PR B 1
C37G C 0.9673(5) 0.1450(4) 0.2100(6) 0.086(7) Uani 0.685(11) 1 d PD B 1
H37A H 0.9707 0.1243 0.2023 0.103 Uiso 0.685(11) 1 calc PR B 1
H37B H 0.9794 0.1480 0.2336 0.103 Uiso 0.685(11) 1 calc PR B 1
C38G C 0.9824(4) 0.1665(5) 0.1802(4) 0.098(7) Uani 0.685(11) 1 d PD B 1
H38A H 1.0079 0.1627 0.1770 0.118 Uiso 0.685(11) 1 calc PR B 1
C39G C 0.9772(6) 0.1975(6) 0.1912(6) 0.16(2) Uani 0.685(11) 1 d PD B 1
H39A H 0.9874 0.2106 0.1725 0.194 Uiso 0.685(11) 1 calc PR B 1
H39B H 0.9893 0.2011 0.2146 0.194 Uiso 0.685(11) 1 calc PR B 1
O3H O 0.8705(4) 0.1707(6) 0.1518(6) 0.080(8) Uani 0.315(11) 1 d PD B 2
C30H C 0.9073(5) 0.1692(5) 0.1637(6) 0.061(7) Uani 0.315(11) 1 d PDU B 2
C31H C 0.9161(6) 0.1379(5) 0.1707(8) 0.060(9) Uani 0.315(11) 1 d PDU B 2
H31C H 0.9110 0.1262 0.1484 0.071 Uiso 0.315(11) 1 calc PR B 2
H31D H 0.9012 0.1303 0.1907 0.071 Uiso 0.315(11) 1 calc PR B 2
C32H C 0.9304(6) 0.1820(7) 0.1357(6) 0.072(9) Uani 0.315(11) 1 d PDU B 2
H32C H 0.9232 0.2025 0.1308 0.087 Uiso 0.315(11) 1 calc PR B 2
H32D H 0.9279 0.1706 0.1127 0.087 Uiso 0.315(11) 1 calc PR B 2
C33H C 0.9112(6) 0.1871(6) 0.2002(6) 0.067(8) Uani 0.315(11) 1 d PDU B 2
H33C H 0.9057 0.2081 0.1960 0.080 Uiso 0.315(11) 1 calc PR B 2
H33D H 0.8951 0.1793 0.2190 0.080 Uiso 0.315(11) 1 calc PR B 2
C34H C 0.9549(6) 0.1339(5) 0.1812(7) 0.071(8) Uani 0.315(11) 1 d PDU B 2
H34B H 0.9613 0.1127 0.1844 0.085 Uiso 0.315(11) 1 calc PR B 2
C35H C 0.9781(8) 0.1494(5) 0.1522(7) 0.071(9) Uani 0.315(11) 1 d PDU B 2
H35C H 1.0029 0.1476 0.1595 0.085 Uiso 0.315(11) 1 calc PR B 2
H35D H 0.9752 0.1393 0.1284 0.085 Uiso 0.315(11) 1 calc PR B 2
C36H C 0.9692(6) 0.1818(5) 0.1476(7) 0.077(9) Uani 0.315(11) 1 d PDU B 2
H36B H 0.9841 0.1908 0.1282 0.093 Uiso 0.315(11) 1 calc PR B 2
C37H C 0.9752(8) 0.1974(6) 0.1845(8) 0.077(12) Uani 0.315(11) 1 d PDU B 2
H37C H 0.9709 0.2189 0.1820 0.093 Uiso 0.315(11) 1 calc PR B 2
H37D H 0.9995 0.1945 0.1928 0.093 Uiso 0.315(11) 1 calc PR B 2
C38H C 0.9492(6) 0.1837(5) 0.2130(6) 0.070(8) Uani 0.315(11) 1 d PDU B 2
H38B H 0.9519 0.1945 0.2367 0.084 Uiso 0.315(11) 1 calc PR B 2
C39H C 0.9584(9) 0.1523(6) 0.2191(7) 0.065(10) Uani 0.315(11) 1 d PDU B 2
H39C H 0.9427 0.1437 0.2378 0.078 Uiso 0.315(11) 1 calc PR B 2
H39D H 0.9826 0.1509 0.2283 0.078 Uiso 0.315(11) 1 calc PR B 2
O3GW O 0.8342(5) 0.1745(5) 0.1212(5) 0.158(8) Uani 0.685(11) 1 d P B 1
O3HW O 0.8564(9) 0.2058(9) 0.0858(8) 0.118(12) Uani 0.315(11) 1 d P B 2
O4G O 0.9505(12) 0.3546(5) 0.2969(10) 0.195(15) Uani 0.43(3) 1 d PDU C 1
C40G C 0.9589(8) 0.3235(5) 0.2900(7) 0.117(8) Uani 0.43(3) 1 d PDU C 1
C41G C 0.9594(9) 0.3164(6) 0.2506(7) 0.111(9) Uani 0.43(3) 1 d PDU C 1
H41A H 0.9763 0.3295 0.2382 0.133 Uiso 0.43(3) 1 calc PR C 1
H41B H 0.9360 0.3204 0.2402 0.133 Uiso 0.43(3) 1 calc PR C 1
C42G C 0.9932(8) 0.3167(5) 0.3053(9) 0.115(9) Uani 0.43(3) 1 d PDU C 1
H42A H 0.9937 0.3226 0.3314 0.138 Uiso 0.43(3) 1 calc PR C 1
H42B H 1.0112 0.3283 0.2922 0.138 Uiso 0.43(3) 1 calc PR C 1
C43G C 0.9292(8) 0.3048(6) 0.3071(10) 0.135(10) Uani 0.43(3) 1 d PDU C 1
H43A H 0.9272 0.3091 0.3336 0.162 Uiso 0.43(3) 1 calc PR C 1
H43B H 0.9067 0.3097 0.2953 0.162 Uiso 0.43(3) 1 calc PR C 1
C44G C 0.9693(7) 0.2840(6) 0.2424(7) 0.098(8) Uani 0.43(3) 1 d PDU C 1
H44A H 0.9704 0.2799 0.2156 0.118 Uiso 0.43(3) 1 calc PR C 1
C45G C 1.0042(6) 0.2770(7) 0.2617(7) 0.092(8) Uani 0.43(3) 1 d PDU C 1
H45A H 1.0102 0.2560 0.2579 0.111 Uiso 0.43(3) 1 calc PR C 1
H45B H 1.0230 0.2891 0.2508 0.111 Uiso 0.43(3) 1 calc PR C 1
C46G C 1.0021(7) 0.2832(6) 0.3022(7) 0.098(8) Uani 0.43(3) 1 d PDU C 1
H46A H 1.0251 0.2790 0.3141 0.117 Uiso 0.43(3) 1 calc PR C 1
C47G C 0.9726(8) 0.2657(7) 0.3215(7) 0.103(9) Uani 0.43(3) 1 d PDU C 1
H47A H 0.9710 0.2717 0.3475 0.124 Uiso 0.43(3) 1 calc PR C 1
H47B H 0.9778 0.2443 0.3206 0.124 Uiso 0.43(3) 1 calc PR C 1
C48G C 0.9374(7) 0.2721(6) 0.3016(9) 0.110(9) Uani 0.43(3) 1 d PDU C 1
H48A H 0.9185 0.2601 0.3133 0.132 Uiso 0.43(3) 1 calc PR C 1
C49G C 0.9395(7) 0.2642(6) 0.2625(8) 0.109(9) Uani 0.43(3) 1 d PDU C 1
H49A H 0.9167 0.2677 0.2506 0.130 Uiso 0.43(3) 1 calc PR C 1
H49B H 0.9453 0.2430 0.2600 0.130 Uiso 0.43(3) 1 calc PR C 1
O4H O 0.9572(13) 0.3600(6) 0.2727(14) 0.33(3) Uani 0.57(3) 1 d PDU C 2
C40H C 0.9602(9) 0.3277(6) 0.2770(9) 0.177(13) Uani 0.57(3) 1 d PDU C 2
C41H C 0.9979(8) 0.3212(6) 0.2759(13) 0.183(14) Uani 0.57(3) 1 d PDU C 2
H41C H 1.0099 0.3328 0.2952 0.219 Uiso 0.57(3) 1 calc PR C 2
H41D H 1.0075 0.3274 0.2519 0.219 Uiso 0.57(3) 1 calc PR C 2
C42H C 0.9431(9) 0.3182(7) 0.3106(8) 0.156(12) Uani 0.57(3) 1 d PDU C 2
H42C H 0.9180 0.3235 0.3095 0.187 Uiso 0.57(3) 1 calc PR C 2
H42D H 0.9535 0.3287 0.3317 0.187 Uiso 0.57(3) 1 calc PR C 2
C43H C 0.9427(11) 0.3116(8) 0.2442(9) 0.208(16) Uani 0.57(3) 1 d PDU C 2
H43C H 0.9174 0.3159 0.2439 0.249 Uiso 0.57(3) 1 calc PR C 2
H43D H 0.9529 0.3186 0.2209 0.249 Uiso 0.57(3) 1 calc PR C 2
C44H C 1.0052(7) 0.2880(7) 0.2819(11) 0.174(13) Uani 0.57(3) 1 d PDU C 2
H44B H 1.0307 0.2835 0.2832 0.209 Uiso 0.57(3) 1 calc PR C 2
C45H C 0.9854(9) 0.2787(8) 0.3172(8) 0.173(13) Uani 0.57(3) 1 d PDU C 2
H45C H 0.9893 0.2574 0.3213 0.208 Uiso 0.57(3) 1 calc PR C 2
H45D H 0.9956 0.2895 0.3382 0.208 Uiso 0.57(3) 1 calc PR C 2
C46H C 0.9469(9) 0.2844(7) 0.3162(8) 0.166(12) Uani 0.57(3) 1 d PDU C 2
H46B H 0.9359 0.2784 0.3398 0.199 Uiso 0.57(3) 1 calc PR C 2
C47H C 0.9306(9) 0.2670(8) 0.2841(11) 0.210(16) Uani 0.57(3) 1 d PDU C 2
H47C H 0.9051 0.2704 0.2830 0.252 Uiso 0.57(3) 1 calc PR C 2
H47D H 0.9349 0.2456 0.2871 0.252 Uiso 0.57(3) 1 calc PR C 2
C48H C 0.9486(10) 0.2787(8) 0.2483(9) 0.206(14) Uani 0.57(3) 1 d PDU C 2
H48B H 0.9376 0.2686 0.2269 0.247 Uiso 0.57(3) 1 calc PR C 2
C49H C 0.9863(10) 0.2715(8) 0.2482(9) 0.183(14) Uani 0.57(3) 1 d PDU C 2
H49C H 0.9969 0.2780 0.2248 0.220 Uiso 0.57(3) 1 calc PR C 2
H49D H 0.9896 0.2500 0.2504 0.220 Uiso 0.57(3) 1 calc PR C 2
N1Q N 1.1263(4) 0.0177(2) 0.1916(3) 0.097(4) Uani 1 1 d . . .
C2Q C 1.1214(5) 0.0245(3) 0.2264(4) 0.101(4) Uani 1 1 d . . .
H2QA H 1.1406 0.0339 0.2380 0.121 Uiso 1 1 calc R . .
C3Q C 1.0923(4) 0.0199(3) 0.2486(3) 0.090(4) Uani 1 1 d . . .
H3QA H 1.0924 0.0243 0.2740 0.108 Uiso 1 1 calc R . .
C4Q C 1.0625(4) 0.0083(2) 0.2309(3) 0.074(3) Uani 1 1 d . . .
C5Q C 1.0655(4) 0.0018(2) 0.1935(3) 0.087(4) Uani 1 1 d . . .
H5QA H 1.0461 -0.0060 0.1805 0.104 Uiso 1 1 calc R . .
C6Q C 1.0965(5) 0.0066(3) 0.1755(4) 0.102(5) Uani 1 1 d . . .
H6QA H 1.0975 0.0019 0.1502 0.123 Uiso 1 1 calc R . .
N7Q N 1.0000 0.0000 0.4253(4) 0.106(7) Uani 1 2 d S . .
C8Q C 1.0297(5) -0.0014(2) 0.4058(3) 0.099(5) Uani 1 1 d . . .
H8QA H 1.0511 -0.0022 0.4188 0.118 Uiso 1 1 calc R . .
C9Q C 1.0310(4) -0.0016(2) 0.3680(3) 0.084(4) Uani 1 1 d . . .
H9QA H 1.0527 -0.0029 0.3556 0.100 Uiso 1 1 calc R . .
C10Q C 1.0000 0.0000 0.3483(4) 0.084(6) Uani 1 2 d S . .
C11Q C 1.0000 0.0000 0.3063(4) 0.077(4) Uani 1 2 d S . .
N12Q N 1.0306(3) 0.00434(17) 0.2889(2) 0.079(3) Uani 1 1 d . . .
C13Q C 1.0299(4) 0.0039(2) 0.2514(3) 0.082(4) Uani 1 1 d . . .
N14Q N 1.0000 0.0000 0.2313(3) 0.083(4) Uani 1 2 d S . .
N1R N 0.7805(5) 0.3558(4) 0.1627(6) 0.239(13) Uani 1 1 d GU . .
C2R C 0.7638(4) 0.3321(5) 0.1444(4) 0.222(12) Uani 1 1 d GU . .
H2RA H 0.7580 0.3338 0.1193 0.266 Uiso 1 1 calc R . .
C3R C 0.7559(3) 0.3058(4) 0.1637(5) 0.180(8) Uani 1 1 d GU . .
H3RA H 0.7447 0.2899 0.1515 0.217 Uiso 1 1 calc R . .
C4R C 0.7646(3) 0.3032(4) 0.2013(5) 0.166(8) Uani 1 1 d GU . .
C5R C 0.7813(4) 0.3269(5) 0.2196(4) 0.179(8) Uani 1 1 d GU . .
H5RA H 0.7872 0.3251 0.2447 0.214 Uiso 1 1 calc R . .
C6R C 0.7893(5) 0.3532(4) 0.2003(6) 0.243(12) Uani 1 1 d GU . .
H6RA H 0.8004 0.3690 0.2126 0.291 Uiso 1 1 calc R . .
N7R N 0.7500 0.2500 0.3981(7) 0.142(7) Uani 1 2 d SU . .
C8R C 0.7487(4) 0.2765(5) 0.3789(6) 0.126(5) Uani 1 1 d U . .
H8RA H 0.7476 0.2944 0.3921 0.152 Uiso 1 1 calc R . .
C9R C 0.7490(4) 0.2774(5) 0.3406(6) 0.140(5) Uani 1 1 d U . .
H9RA H 0.7485 0.2959 0.3284 0.167 Uiso 1 1 calc R . .
C10R C 0.7500 0.2500 0.3193(7) 0.119(6) Uani 1 2 d SU . .
C11R C 0.7500 0.2500 0.2732(8) 0.130(10) Uani 1 2 d S . .
N12R N 0.7570(3) 0.2773(4) 0.2593(6) 0.150(7) Uani 1 1 d . . .
C13R C 0.7554(4) 0.2738(5) 0.2197(5) 0.123(7) Uani 1 1 d . . .
N14R N 0.7500 0.2500 0.2001(6) 0.121(7) Uani 1 2 d S . .
N1N N 0.9399(3) 0.2064(3) 0.0380(3) 0.105(4) Uani 1 1 d D . .
O1N O 0.9398(4) 0.2310(2) 0.0185(3) 0.120(4) Uani 1 1 d D . .
O2N O 0.9139(4) 0.1871(3) 0.0366(4) 0.141(5) Uani 1 1 d D . .
O3N O 0.9670(4) 0.2013(2) 0.0567(3) 0.142(5) Uani 1 1 d D . .
N2N N 0.9197(3) 0.0549(2) 0.4426(2) 0.067(2) Uani 1 1 d . . .
O4N O 0.8963(2) 0.04053(18) 0.45911(19) 0.077(2) Uani 1 1 d . . .
O5N O 0.9162(4) 0.0635(3) 0.4099(3) 0.139(5) Uani 1 1 d . . .
O6N O 0.94852(19) 0.0604(2) 0.4570(2) 0.082(2) Uani 1 1 d . . .
N3N N 0.8468(4) 0.2037(4) 0.5263(5) 0.079(5) Uani 0.554(17) 1 d PDU D 1
O7N O 0.8130(4) 0.2035(5) 0.5205(6) 0.101(6) Uani 0.554(17) 1 d PDU D 1
O8N O 0.8661(4) 0.2055(5) 0.4970(4) 0.092(5) Uani 0.554(17) 1 d PDU D 1
O9N O 0.8601(5) 0.2024(6) 0.5577(5) 0.066(4) Uani 0.554(17) 1 d PDU D 1
O3WN O 0.8050(7) 0.2083(5) 0.4390(9) 0.115(9) Uani 0.554(17) 1 d P D 1
N3M N 0.8346(5) 0.1994(7) 0.4725(7) 0.120(10) Uani 0.446(17) 1 d PDU D 2
O7M O 0.8235(6) 0.1860(6) 0.5026(7) 0.112(9) Uani 0.446(17) 1 d PDU D 2
O8M O 0.8655(6) 0.2118(8) 0.4740(12) 0.160(13) Uani 0.446(17) 1 d PDU D 2
O9M O 0.8182(9) 0.2000(11) 0.4430(8) 0.151(16) Uani 0.446(17) 1 d PDU D 2
O3WM O 0.8575(13) 0.2052(11) 0.5685(9) 0.139(18) Uani 0.446(17) 1 d P D 2
N4N N 0.8598(3) 0.0521(3) 0.1015(3) 0.085(3) Uani 1 1 d . . .
O10N O 0.8739(2) 0.0687(2) 0.1254(3) 0.102(3) Uani 1 1 d . . .
O11N O 0.8307(3) 0.0619(3) 0.0853(3) 0.116(3) Uani 1 1 d . . .
O12N O 0.8756(3) 0.02851(17) 0.0912(2) 0.086(2) Uani 1 1 d . . .
N5N N 1.1436(5) 0.3642(5) 0.4421(4) 0.149(7) Uani 1 1 d DU . .
O13N O 1.1735(5) 0.3720(5) 0.4574(4) 0.192(7) Uani 1 1 d DU . .
O14N O 1.1224(7) 0.3854(6) 0.4334(6) 0.305(16) Uani 1 1 d DU . .
O15N O 1.1365(5) 0.3380(4) 0.4354(3) 0.195(8) Uani 1 1 d DU . .
N6N N 0.7525(5) 0.1384(5) 0.3544(5) 0.108(7) Uani 0.50 1 d PDU . .
O16N O 0.7479(6) 0.1140(4) 0.3723(5) 0.126(6) Uani 0.50 1 d PDU . .
O17N O 0.7803(5) 0.1528(7) 0.3647(6) 0.182(12) Uani 0.50 1 d PDU . .
O18N O 0.7318(5) 0.1485(5) 0.3305(5) 0.109(6) Uani 0.50 1 d PDU . .
N7N N 1.0000 0.0000 0.1026(3) 0.066(3) Uani 1 2 d SDU . .
O19N O 0.9962(4) 0.0304(3) 0.1037(5) 0.068(3) Uani 0.50 1 d PDU . .
O20N O 1.0346(3) -0.0049(3) 0.0978(4) 0.070(3) Uani 0.50 1 d PDU . .
O21N O 0.9812(6) -0.0198(5) 0.1033(5) 0.107(6) Uani 0.50 1 d PDU . .
N8N N 0.8619(9) 0.3794(7) 0.2222(11) 0.233(16) Uani 0.50 1 d PDU . .
O22N O 0.8629(8) 0.3598(6) 0.2501(9) 0.190(13) Uani 0.50 1 d PDU . .
O23N O 0.8892(10) 0.3761(8) 0.2011(10) 0.233(16) Uani 0.50 1 d PDU . .
O24N O 0.8531(9) 0.4060(7) 0.2229(14) 0.266(19) Uani 0.50 1 d PDU . .
N9N N 1.2118(8) 0.0874(5) 0.2213(6) 0.154(10) Uani 0.50 1 d PDU . .
O25N O 1.1837(8) 0.1001(7) 0.2356(6) 0.194(11) Uani 0.50 1 d PDU . .
O26N O 1.2195(11) 0.0626(5) 0.2364(8) 0.211(14) Uani 0.50 1 d PDU . .
O27N O 1.2337(5) 0.0970(4) 0.1990(7) 0.136(8) Uani 0.50 1 d PDU . .
O101 O 0.9473(2) 0.06327(18) 0.1385(2) 0.078(2) Uani 1 1 d U . .
O102 O 0.9851(3) 0.15560(18) 0.5407(2) 0.095(3) Uani 1 1 d U . .
O103 O 0.9380(3) 0.1901(2) 0.5018(3) 0.118(3) Uani 1 1 d U . .
O104 O 0.8094(4) 0.1482(4) 0.4316(5) 0.180(6) Uani 1 1 d U . .
O105 O 0.8296(4) 0.3773(3) 0.3222(4) 0.170(6) Uani 1 1 d U . .
O106 O 1.1753(3) 0.1531(3) 0.4120(4) 0.155(5) Uani 1 1 d U . .
O107 O 1.1770(5) 0.0570(5) -0.0281(5) 0.221(9) Uani 1 1 d U . .
O108 O 1.0890(5) 0.2491(3) 0.0625(6) 0.224(10) Uani 1 1 d U . .
O109 O 0.8530(4) 0.0424(6) 0.3743(3) 0.244(12) Uani 1 1 d U . .
O110 O 1.1491(6) 0.0501(7) 0.3644(6) 0.122(8) Uani 0.50 1 d PU . .
O111 O 0.7946(4) 0.0288(5) 0.0405(5) 0.209(8) Uani 1 1 d U . .
O112 O 0.9793(5) 0.2386(4) 0.5322(4) 0.079(4) Uani 0.50 1 d PU . .
O113 O 1.1831(5) 0.1309(5) 0.3276(9) 0.292(15) Uani 1 1 d U . .
O115 O 0.7908(4) 0.1133(4) 0.4833(6) 0.202(8) Uani 1 1 d U . .
O116 O 1.3090(5) 0.0227(4) 0.3080(6) 0.225(9) Uani 1 1 d U . .
O117 O 1.1964(3) 0.2309(3) 0.3026(9) 0.269(13) Uani 1 1 d U . .
O118 O 1.2147(4) 0.2482(4) 0.3745(8) 0.251(12) Uani 1 1 d U . .
O119 O 1.2035(5) 0.3089(5) 0.4305(4) 0.201(7) Uani 1 1 d U . .
O121 O 0.7313(6) 0.1114(6) 0.5405(6) 0.281(15) Uani 1 1 d U . .
O122 O 1.1415(5) 0.0869(5) 0.2938(9) 0.124(8) Uani 0.50 1 d PU . .
O123 O 0.9540(6) 0.3781(4) 0.3907(9) 0.315(17) Uani 1 1 d U . .
O124 O 1.3125(6) 0.0142(5) 0.2297(7) 0.255(12) Uani 1 1 d U . .
O125 O 1.1486(4) 0.2060(6) 0.5015(7) 0.260(13) Uani 1 1 d U . .
O126 O 0.7846(7) 0.0725(9) 0.4026(4) 0.188(15) Uani 0.50 1 d PU . .
O127 O 1.2385(5) 0.1520(7) 0.4548(5) 0.260(12) Uani 1 1 d U . .
O128 O 1.1696(5) 0.2129(6) 0.3998(10) 0.286(14) Uani 1 1 d U . .
O129 O 1.2408(6) 0.0625(5) 0.3195(8) 0.295(15) Uani 1 1 d U . .
O130 O 0.7746(8) 0.1582(8) 0.0273(7) 0.35(2) Uani 1 1 d U . .
O132 O 1.2644(7) 0.0082(5) 0.1172(10) 0.324(16) Uani 1 1 d U . .
O133 O 0.8595(6) 0.4318(6) 0.3470(7) 0.266(12) Uani 1 1 d U . .
O135 O 1.1204(6) 0.2910(6) 0.1206(6) 0.265(12) Uani 1 1 d U . .
O137 O 1.2096(9) 0.0196(6) 0.0062(8) 0.332(17) Uani 1 1 d U . .
O141 O 1.2156(7) 0.2492(6) 0.2396(12) 0.189(13) Uani 0.50 1 d PU . .
O142 O 0.8713(9) 0.4339(10) 0.1631(13) 0.23(2) Uani 0.50 1 d PU . .
O143 O 1.1370(9) 0.0266(10) 0.3326(10) 0.183(10) Uani 0.50 1 d PU . .
O145 O 0.9194(7) 0.4302(4) 0.3884(8) 0.269(13) Uani 1 1 d U . .
O146 O 1.1281(10) 0.4805(6) 0.4100(8) 0.165(11) Uani 0.50 1 d PU . .
O147 O 1.2534(7) 0.0480(6) 0.0706(10) 0.317(16) Uani 1 1 d U . .
O148 O 1.2383(9) 0.0885(7) 0.4461(9) 0.348(19) Uani 1 1 d U . .
O150 O 1.0880(13) 0.3949(7) 0.1965(13) 0.23(2) Uani 0.50 1 d PU . .
O151 O 1.1797(5) 0.1569(5) 0.2139(6) 0.215(10) Uani 1 1 d U . .
O152 O 1.2088(10) 0.1782(11) 0.1756(8) 0.224(19) Uani 0.50 1 d PU . .
O153 O 0.7312(6) 0.3773(5) 0.0720(9) 0.263(12) Uani 1 1 d U . .
O114 O 0.8211(6) 0.1208(3) 0.1263(3) 0.203(9) Uani 1 1 d U . .
O149 O 1.2198(7) 0.0560(11) 0.3903(9) 0.233(19) Uani 0.50 1 d PU . .
O154 O 0.7995(11) 0.2266(6) 0.0850(9) 0.180(11) Uani 0.50 1 d PU . .
O155 O 0.7611(16) 0.2396(8) 0.0794(11) 0.130(12) Uani 0.25 1 d PU . .
O156 O 0.7721(11) 0.4399(8) 0.0614(11) 0.215(16) Uani 0.50 1 d PU . .
O157 O 0.7543(9) 0.4250(7) 0.0267(13) 0.185(13) Uani 0.50 1 d PU . .
O158 O 1.0282(13) 0.3722(5) 0.1865(11) 0.24(2) Uani 0.50 1 d PU . .
O159 O 0.9877(9) 0.3052(8) 0.5215(9) 0.23(2) Uani 0.50 1 d PU . .
O161 O 0.7615(11) 0.2996(17) 0.5802(10) 0.30(3) Uani 0.50 1 d PU . .
O162 O 1.1489(8) 0.0251(10) 0.3646(10) 0.172(11) Uani 0.50 1 d PU . .
O163 O 0.8035(15) 0.2082(11) 0.0509(15) 0.26(2) Uani 0.50 1 d PU . .
O164 O 1.2817(11) 0.0160(17) -0.0219(10) 0.31(3) Uani 0.50 1 d PU . .
O165 O 1.0938(17) 0.3470(10) 0.1267(12) 0.28(3) Uani 0.50 1 d PU . .
O166 O 1.1817(9) 0.2623(13) 0.1439(11) 0.25(2) Uani 0.50 1 d PU . .
O167 O 0.7865(8) 0.3521(10) 0.5762(6) 0.188(15) Uani 0.50 1 d PU . .
O169 O 0.6809(9) 0.0161(13) 0.3722(15) 0.32(3) Uani 0.50 1 d PU . .
O170 O 1.2877(14) 0.0600(11) 0.1759(9) 0.26(2) Uani 0.50 1 d PU . .
O171 O 0.7533(13) 0.2329(11) 0.0499(15) 0.136(14) Uani 0.25 1 d PU . .
O172 O 0.8160(10) 0.4668(6) 0.1071(9) 0.176(12) Uani 0.50 1 d PU . .
O173 O 1.1881(10) 0.2254(11) 0.1169(11) 0.26(2) Uani 0.50 1 d PU . .
O175 O 1.1629(8) 0.3425(7) 0.1662(9) 0.166(11) Uani 0.50 1 d PU . .
O176 O 0.9870(10) 0.3652(10) 0.4792(10) 0.222(18) Uani 0.50 1 d PU . .
O177 O 0.8001(9) 0.0181(10) 0.4198(10) 0.219(17) Uani 0.50 1 d PU . .
O178 O 0.7477(12) 0.2329(11) -0.0237(14) 0.26(2) Uani 0.50 1 d PU . .
O179 O 0.9179(17) 0.4622(11) 0.4550(18) 0.34(3) Uani 0.50 1 d PU . .
O180 O 0.965(2) 0.4496(14) 0.272(2) 0.41(4) Uani 0.50 1 d PU . .
O181 O 1.0537(12) 0.3886(10) 0.257(2) 0.36(3) Uani 0.50 1 d PU . .
O182 O 1.0200(11) 0.3732(9) 0.365(2) 0.33(3) Uani 0.50 1 d PU . .
O183 O 0.8789(12) 0.4354(9) 0.0121(12) 0.24(2) Uani 0.50 1 d PU . .
O184 O 1.037(2) 0.3685(13) 0.4246(19) 0.40(4) Uani 0.50 1 d PU . .
O185 O 0.8911(9) 0.4628(9) 0.2822(9) 0.193(15) Uani 0.50 1 d PU . .
O186 O 0.9741(12) 0.3886(7) 0.1561(18) 0.32(3) Uani 0.50 1 d PU . .
O188 O 0.7630(17) 0.3171(11) 0.639(2) 0.33(3) Uani 0.50 1 d PU . .
O190 O 1.1352(9) 0.0619(11) 0.3131(13) 0.203(12) Uani 0.50 1 d PU . .
O191 O 1.2500 0.2500 0.246(2) 0.22(2) Uani 0.50 2 d SPU . .
O193 O 1.1803(16) 0.2182(11) 0.204(2) 0.32(3) Uani 0.50 1 d PU . .
O194 O 1.1759(14) 0.2443(11) 0.4429(13) 0.28(3) Uani 0.50 1 d PU . .
O196 O 0.8492(17) 0.4462(14) -0.0568(18) 0.36(3) Uani 0.50 1 d PU . .
O197 O 1.3681(13) -0.0212(10) 0.2256(16) 0.26(2) Uani 0.50 1 d PU . .
O200 O 1.2287(17) 0.2302(11) 0.0764(16) 0.31(3) Uani 0.50 1 d PU . .
O201 O 1.3338(17) 0.0418(15) -0.0046(14) 0.33(3) Uani 0.50 1 d PU . .

loop_
_atom_site_aniso_label
_atom_site_aniso_U_11
_atom_site_aniso_U_22
_atom_site_aniso_U_33
_atom_site_aniso_U_23
_atom_site_aniso_U_13
_atom_site_aniso_U_12
Ru1 0.0362(3) 0.0396(3) 0.0272(2) -0.0037(2) 0.0029(2) -0.0022(2)
Ru2 0.0420(3) 0.0378(3) 0.0290(2) 0.0051(2) 0.0060(2) 0.0023(2)
Ru3 0.0508(4) 0.0727(5) 0.0810(6) -0.0191(4) 0.0109(4) -0.0151(4)
Ru4 0.0779(6) 0.0785(6) 0.0615(5) 0.0160(4) 0.0004(4) 0.0354(5)
Ru5 0.0500(4) 0.0346(3) 0.0548(4) -0.0002(3) 0.0044(3) -0.0115(3)
Ru6 0.0509(4) 0.0511(4) 0.0649(4) -0.0083(3) 0.0134(3) 0.0045(3)
N1L 0.043(3) 0.034(3) 0.028(3) 0.004(2) 0.005(2) -0.003(3)
C2L 0.029(4) 0.057(5) 0.034(4) 0.001(3) -0.001(3) 0.000(3)
C3L 0.054(5) 0.064(5) 0.022(3) -0.002(3) 0.002(3) 0.009(4)
C4L 0.039(4) 0.033(3) 0.034(4) -0.004(3) 0.006(3) 0.000(3)
C5L 0.046(4) 0.051(4) 0.030(4) -0.004(3) 0.005(3) -0.008(3)
C6L 0.038(4) 0.050(4) 0.031(4) -0.002(3) 0.008(3) -0.014(3)
N7L 0.047(4) 0.037(3) 0.034(3) 0.003(2) 0.010(3) 0.000(3)
C8L 0.054(5) 0.047(4) 0.022(3) 0.002(3) 0.012(3) -0.007(3)
C9L 0.056(5) 0.041(4) 0.030(4) -0.005(3) 0.007(3) -0.006(3)
C10L 0.051(4) 0.033(3) 0.031(3) 0.007(3) 0.016(3) 0.001(3)
C11L 0.051(5) 0.048(4) 0.029(4) 0.004(3) 0.012(3) 0.003(3)
C12L 0.043(4) 0.050(4) 0.034(4) 0.002(3) 0.010(3) 0.000(3)
N13L 0.052(4) 0.077(5) 0.061(5) -0.016(4) 0.017(4) -0.015(4)
C14L 0.049(5) 0.057(5) 0.066(6) -0.014(4) -0.004(4) -0.006(4)
C15L 0.043(4) 0.056(5) 0.051(5) -0.006(4) 0.003(4) -0.006(4)
C16L 0.050(4) 0.039(4) 0.050(4) -0.012(3) 0.017(4) -0.010(3)
C17L 0.060(6) 0.074(6) 0.055(5) -0.018(5) 0.006(4) -0.006(5)
C18L 0.056(6) 0.088(7) 0.063(6) -0.012(5) 0.023(5) -0.018(5)
C19L 0.050(4) 0.033(3) 0.033(4) -0.001(3) 0.004(3) 0.003(3)
N20L 0.052(4) 0.034(3) 0.027(3) 0.002(2) 0.004(3) 0.001(3)
C21L 0.049(4) 0.036(3) 0.024(3) -0.002(3) 0.007(3) -0.001(3)
N22L 0.061(4) 0.034(3) 0.028(3) -0.005(2) 0.010(3) -0.004(3)
C23L 0.050(4) 0.034(4) 0.033(4) -0.008(3) 0.013(3) -0.006(3)
N24L 0.050(4) 0.047(4) 0.030(3) -0.011(3) 0.006(3) 0.000(3)
N1M 0.039(3) 0.041(3) 0.033(3) 0.000(2) -0.006(2) 0.000(3)
C2M 0.048(4) 0.054(4) 0.036(4) -0.005(4) -0.003(4) -0.005(3)
C3M 0.037(4) 0.040(4) 0.044(4) -0.002(3) -0.008(3) 0.002(3)
C4M 0.049(4) 0.042(4) 0.037(4) -0.004(3) 0.006(3) 0.000(3)
C5M 0.049(5) 0.048(4) 0.039(4) -0.009(3) -0.005(3) 0.000(3)
C6M 0.046(4) 0.044(4) 0.048(4) -0.006(3) -0.008(3) 0.003(3)
N7M 0.058(4) 0.055(4) 0.067(5) 0.004(4) -0.002(4) 0.023(4)
C8M 0.071(7) 0.059(6) 0.080(7) -0.004(5) 0.007(6) 0.008(5)
C9M 0.058(6) 0.056(5) 0.076(6) -0.015(5) -0.006(5) 0.006(4)
C10M 0.052(5) 0.049(4) 0.049(5) 0.000(4) 0.008(4) 0.007(4)
C11M 0.062(5) 0.045(4) 0.063(5) -0.009(4) -0.005(5) 0.008(4)
C12M 0.077(7) 0.062(6) 0.072(6) -0.013(5) -0.014(5) 0.020(5)
N13M 0.045(4) 0.037(3) 0.044(3) -0.001(3) 0.005(3) -0.010(3)
C14M 0.064(5) 0.035(4) 0.059(5) -0.015(4) 0.000(4) 0.006(4)
C15M 0.066(5) 0.036(4) 0.055(5) -0.010(4) -0.004(4) 0.009(4)
C16M 0.055(5) 0.043(4) 0.044(4) 0.000(3) -0.001(4) -0.016(4)
C17M 0.053(5) 0.048(5) 0.068(6) -0.008(4) -0.001(4) 0.004(4)
C18M 0.057(5) 0.039(4) 0.071(6) -0.012(4) -0.002(4) 0.005(4)
C19M 0.038(4) 0.039(4) 0.039(4) -0.002(3) 0.006(3) -0.001(3)
N20M 0.053(4) 0.050(4) 0.044(4) 0.001(3) 0.007(3) -0.001(3)
C21M 0.054(5) 0.039(4) 0.047(4) 0.006(3) 0.007(4) 0.004(3)
N22M 0.057(4) 0.043(4) 0.052(4) -0.009(3) 0.000(3) -0.004(3)
C23M 0.050(5) 0.034(4) 0.045(4) 0.005(3) 0.010(3) -0.002(3)
N24M 0.053(4) 0.040(3) 0.038(3) 0.001(3) 0.006(3) -0.002(3)
N1O 0.053(4) 0.046(4) 0.044(4) -0.002(3) 0.004(3) 0.000(3)
C2O 0.057(5) 0.048(5) 0.056(5) 0.007(4) 0.013(4) -0.005(4)
C3O 0.058(5) 0.029(4) 0.061(5) 0.007(3) 0.016(4) -0.002(3)
C4O 0.047(4) 0.037(4) 0.057(5) -0.003(3) 0.002(4) 0.006(3)
C5O 0.060(5) 0.043(5) 0.077(6) 0.012(4) 0.013(5) -0.001(4)
C6O 0.070(6) 0.055(6) 0.095(8) 0.013(5) 0.024(6) 0.010(5)
N7O 0.044(3) 0.033(3) 0.036(3) 0.009(2) 0.010(2) 0.002(2)
C8O 0.048(4) 0.044(4) 0.044(4) 0.006(3) 0.011(3) 0.007(3)
C9O 0.039(4) 0.045(4) 0.052(5) 0.014(3) 0.004(3) -0.007(3)
C10O 0.049(4) 0.041(4) 0.029(3) 0.009(3) 0.005(3) 0.007(3)
C11O 0.039(4) 0.043(4) 0.045(4) 0.005(3) 0.011(3) 0.001(3)
C12O 0.037(4) 0.051(4) 0.035(4) 0.002(3) 0.013(3) 0.000(3)
N13O 0.042(4) 0.038(3) 0.056(4) 0.002(3) -0.001(3) -0.001(3)
C14O 0.058(6) 0.053(5) 0.084(7) 0.028(5) 0.014(5) 0.003(4)
C15O 0.056(5) 0.048(5) 0.103(8) 0.023(5) 0.021(5) 0.019(4)
C16O 0.051(5) 0.038(4) 0.047(4) 0.005(3) 0.005(4) -0.003(3)
C17O 0.052(5) 0.042(4) 0.066(5) 0.010(4) 0.010(4) 0.002(4)
C18O 0.048(5) 0.041(4) 0.072(6) 0.006(4) 0.010(4) 0.002(4)
C19O 0.052(4) 0.037(4) 0.042(4) 0.006(3) 0.003(3) 0.001(3)
N20O 0.051(4) 0.036(3) 0.037(3) -0.001(2) 0.007(3) -0.003(3)
C21O 0.050(4) 0.037(4) 0.039(4) 0.002(3) 0.002(3) 0.003(3)
N22O 0.039(3) 0.039(3) 0.053(4) 0.012(3) 0.003(3) 0.001(3)
C23O 0.043(4) 0.045(4) 0.048(4) 0.000(3) 0.005(3) 0.000(3)
N24O 0.047(4) 0.046(4) 0.050(4) 0.002(3) 0.003(3) 0.000(3)
N1P 0.052(4) 0.041(4) 0.069(5) -0.001(3) 0.012(3) 0.005(3)
C2P 0.062(6) 0.050(5) 0.065(6) 0.009(4) 0.019(5) 0.006(4)
C3P 0.063(6) 0.065(6) 0.060(6) 0.005(5) 0.016(5) 0.004(5)
C4P 0.042(4) 0.055(5) 0.058(5) 0.001(4) -0.002(4) -0.001(4)
C5P 0.052(5) 0.047(5) 0.066(6) -0.012(4) 0.001(4) 0.002(4)
C6P 0.047(5) 0.069(6) 0.059(5) 0.002(4) 0.003(4) -0.001(4)
N7P 0.053(4) 0.068(5) 0.058(5) 0.005(4) 0.003(4) 0.015(4)
C8P 0.086(8) 0.092(9) 0.060(6) -0.010(6) 0.002(6) 0.004(6)
C9P 0.081(7) 0.069(7) 0.066(6) -0.003(5) 0.008(5) 0.007(5)
C10P 0.059(5) 0.060(6) 0.065(6) 0.007(5) 0.006(5) 0.014(4)
C11P 0.108(9) 0.075(7) 0.062(6) -0.001(5) 0.011(6) 0.013(7)
C12P 0.095(8) 0.061(6) 0.071(7) 0.003(5) 0.017(6) 0.020(6)
N13P 0.052(4) 0.071(5) 0.062(5) -0.016(4) 0.011(4) -0.009(4)
C14P 0.088(8) 0.065(6) 0.071(7) -0.006(5) 0.005(6) -0.013(6)
C15P 0.103(9) 0.066(7) 0.066(7) -0.019(5) 0.007(6) -0.004(6)
C16P 0.042(5) 0.086(7) 0.054(5) -0.007(5) 0.009(4) -0.006(4)
C17P 0.061(6) 0.088(7) 0.049(5) -0.009(5) 0.011(4) -0.005(5)
C18P 0.058(5) 0.077(7) 0.047(5) -0.011(4) 0.013(4) -0.013(5)
C19P 0.047(5) 0.063(6) 0.068(6) 0.001(5) 0.004(4) 0.003(4)
N20P 0.061(5) 0.067(5) 0.057(5) -0.009(4) 0.001(4) 0.014(4)
C21P 0.053(5) 0.071(7) 0.070(6) -0.001(5) 0.004(5) 0.011(5)
N22P 0.057(4) 0.071(5) 0.057(5) 0.007(4) 0.006(4) 0.010(4)
C23P 0.033(4) 0.070(6) 0.067(6) -0.006(5) -0.001(4) 0.013(4)
N24P 0.054(4) 0.064(5) 0.056(4) -0.005(4) -0.002(3) 0.009(4)
S1A 0.0472(10) 0.0422(10) 0.0282(8) -0.0032(7) -0.0007(7) -0.0037(8)
S2A 0.0536(12) 0.0653(13) 0.0391(10) -0.0006(9) 0.0093(9) -0.0137(10)
S3A 0.0376(9) 0.0490(10) 0.0439(10) -0.0031(8) -0.0007(8) 0.0023(8)
S4A 0.0567(11) 0.0378(9) 0.0393(10) -0.0041(7) 0.0009(8) 0.0014(8)
C1A 0.064(5) 0.054(5) 0.032(4) 0.001(3) 0.002(4) -0.008(4)
C2A 0.075(6) 0.061(5) 0.034(4) 0.010(4) -0.005(4) -0.020(5)
C3A 0.057(5) 0.075(6) 0.048(5) 0.003(4) 0.005(4) -0.019(5)
C4A 0.047(5) 0.064(5) 0.065(5) 0.012(5) 0.006(4) -0.005(4)
C5A 0.051(5) 0.066(6) 0.051(5) 0.004(4) -0.005(4) 0.016(4)
C6A 0.058(5) 0.049(5) 0.062(6) -0.017(4) 0.001(4) 0.016(4)
C7A 0.067(6) 0.049(5) 0.038(4) -0.006(3) 0.004(4) -0.007(4)
C8A 0.052(5) 0.043(4) 0.034(4) -0.004(3) 0.002(3) -0.009(3)
S1B 0.0435(10) 0.0488(11) 0.0461(10) 0.0082(8) 0.0106(8) 0.0044(8)
S2B 0.0496(12) 0.0777(15) 0.0390(10) 0.0023(10) -0.0007(9) -0.0006(11)
S3B 0.0444(10) 0.0406(9) 0.0283(8) 0.0060(7) 0.0048(7) -0.0013(8)
S4B 0.0531(11) 0.0397(9) 0.0412(9) 0.0061(8) 0.0071(9) 0.0036(8)
C1B 0.045(5) 0.070(6) 0.060(5) 0.004(4) -0.011(4) -0.003(4)
C2B 0.058(5) 0.067(6) 0.056(5) 0.010(4) -0.001(4) -0.006(4)
C3B 0.057(5) 0.071(6) 0.041(4) -0.004(4) 0.004(4) 0.008(4)
C4B 0.065(5) 0.059(5) 0.021(3) 0.001(3) 0.009(3) -0.010(4)
C5B 0.059(5) 0.037(4) 0.036(4) 0.006(3) 0.007(3) -0.003(3)
C6B 0.049(5) 0.041(4) 0.052(5) 0.019(3) 0.007(4) -0.004(3)
C7B 0.061(5) 0.038(4) 0.059(5) 0.011(4) 0.009(4) 0.011(4)
C8B 0.067(6) 0.056(5) 0.063(6) 0.003(4) 0.025(5) 0.020(4)
S1C 0.0638(16) 0.097(2) 0.0841(19) -0.0287(16) 0.0032(14) -0.0176(15)
S2C 0.113(3) 0.084(2) 0.112(3) -0.026(2) 0.017(2) -0.0090(19)
S3C 0.0575(14) 0.0732(16) 0.095(2) -0.0097(15) 0.0253(14) -0.0135(12)
S4C 0.0542(15) 0.123(3) 0.106(2) 0.004(2) 0.0011(15) -0.0156(16)
C1C 0.072(8) 0.113(11) 0.132(12) -0.053(10) -0.018(8) -0.012(7)
C2C 0.126(12) 0.085(9) 0.127(12) -0.030(9) 0.037(10) -0.012(9)
C3C 0.094(12) 0.24(3) 0.38(4) -0.26(3) 0.003(18) -0.007(15)
C4C 0.109(10) 0.088(9) 0.125(12) -0.009(8) 0.043(9) -0.019(8)
C5C 0.049(6) 0.086(8) 0.121(10) -0.003(8) 0.012(7) -0.009(5)
C6C 0.066(8) 0.175(17) 0.150(16) -0.035(13) 0.038(10) -0.006(9)
C7C 0.077(9) 0.149(14) 0.181(16) -0.044(12) 0.020(9) -0.023(9)
C8C 0.084(8) 0.115(10) 0.103(9) -0.038(8) -0.015(7) -0.014(7)
S1D 0.0685(16) 0.099(2) 0.0522(14) 0.0119(13) -0.0108(12) 0.0222(14)
S2D 0.095(2) 0.135(3) 0.115(3) 0.012(2) -0.017(2) 0.067(2)
S3D 0.122(3) 0.0698(17) 0.096(2) 0.0141(17) 0.004(2) 0.0448(18)
S4D 0.150(4) 0.102(3) 0.086(2) 0.024(2) 0.013(2) 0.013(2)
C1D 0.081(8) 0.160(14) 0.072(8) 0.007(8) -0.013(6) 0.033(9)
C2D 0.075(9) 0.21(2) 0.114(12) 0.055(13) -0.023(8) 0.036(11)
C3D 0.131(16) 0.19(2) 0.24(3) 0.05(2) -0.016(17) 0.109(16)
C4D 0.141(15) 0.120(13) 0.160(17) 0.033(12) -0.034(13) 0.065(12)
C5D 0.207(18) 0.083(9) 0.110(11) 0.051(8) 0.003(11) 0.014(10)
C6D 0.152(15) 0.179(17) 0.103(11) 0.043(10) 0.007(11) 0.032(13)
C7D 0.117(11) 0.126(11) 0.078(8) 0.004(8) 0.002(8) 0.005(8)
C8D 0.076(7) 0.115(9) 0.059(6) 0.020(6) 0.003(5) 0.021(6)
S1E 0.0470(11) 0.0520(11) 0.0739(15) 0.0019(11) 0.0099(11) -0.0073(9)
S2E 0.0678(16) 0.0718(17) 0.112(2) 0.0353(17) 0.0219(16) -0.0132(13)
S3E 0.0685(14) 0.0330(9) 0.0644(13) -0.0003(9) 0.0053(11) -0.0080(9)
S4E 0.0886(19) 0.0628(15) 0.0826(18) -0.0140(13) -0.0242(15) -0.0038(14)
C1E 0.073(7) 0.072(7) 0.103(9) 0.016(6) 0.041(7) 0.003(5)
C2E 0.109(11) 0.108(11) 0.104(10) 0.025(8) 0.030(9) 0.019(8)
C3E 0.099(10) 0.115(11) 0.101(10) 0.029(9) 0.022(8) -0.006(8)
C4E 0.100(8) 0.033(4) 0.082(7) 0.015(5) 0.011(6) -0.004(5)
C5E 0.083(8) 0.050(5) 0.089(8) -0.020(5) 0.010(6) -0.018(5)
C6E 0.113(11) 0.086(9) 0.109(11) -0.035(8) 0.002(9) -0.025(8)
C7E 0.087(8) 0.089(8) 0.097(9) -0.013(7) -0.028(7) -0.021(7)
C8E 0.060(6) 0.092(8) 0.092(8) 0.000(7) -0.016(6) 0.002(6)
S1F 0.0636(15) 0.0533(13) 0.0911(19) -0.0013(12) 0.0107(13) 0.0141(11)
S3F 0.0647(14) 0.0653(14) 0.0610(14) -0.0042(11) 0.0151(11) 0.0025(11)
C1F 0.095(9) 0.068(7) 0.129(11) 0.012(7) 0.032(8) 0.037(6)
C2F 0.081(8) 0.066(7) 0.120(10) 0.009(7) 0.013(7) 0.022(6)
S2F 0.0554(14) 0.0806(17) 0.0768(17) -0.0037(14) 0.0115(12) 0.0133(12)
C3F 0.061(6) 0.095(8) 0.079(7) 0.010(6) 0.000(5) 0.016(6)
C4F 0.056(6) 0.091(8) 0.073(7) -0.002(6) 0.013(5) -0.001(5)
C5FA 0.079(11) 0.055(9) 0.070(11) 0.013(8) -0.002(9) 0.022(7)
C6FA 0.050(7) 0.064(7) 0.058(8) -0.002(6) 0.003(6) 0.027(5)
S4FA 0.052(3) 0.051(2) 0.054(2) -0.0009(16) 0.0029(18) 0.0192(17)
C7FA 0.073(9) 0.059(8) 0.078(9) -0.020(6) 0.007(7) -0.009(6)
C8FA 0.064(10) 0.042(7) 0.095(10) -0.017(6) 0.025(7) -0.007(6)
S4FB 0.089(8) 0.077(7) 0.106(8) -0.039(6) 0.024(6) 0.003(6)
C5FB 0.059(16) 0.106(14) 0.068(17) -0.015(13) 0.030(14) 0.008(15)
C6FB 0.102(18) 0.105(14) 0.085(16) -0.015(12) 0.002(13) 0.013(16)
C7FB 0.15(2) 0.090(12) 0.122(19) -0.013(15) 0.008(17) 0.010(16)
C8FB 0.12(2) 0.068(15) 0.142(19) -0.030(13) 0.020(17) -0.009(17)
O1G 0.113(8) 0.225(15) 0.127(9) 0.087(10) 0.028(7) 0.009(8)
C10G 0.081(8) 0.114(10) 0.072(8) 0.014(7) 0.016(6) 0.013(7)
C11G 0.121(11) 0.086(9) 0.079(8) 0.006(7) -0.005(8) 0.002(8)
C12G 0.151(14) 0.130(13) 0.064(8) 0.001(8) 0.021(8) 0.050(11)
C13G 0.090(8) 0.086(8) 0.075(7) -0.008(6) -0.008(6) 0.016(7)
C14G 0.172(16) 0.106(11) 0.052(7) -0.012(7) -0.022(8) 0.005(10)
C15G 0.144(14) 0.100(10) 0.092(10) 0.033(8) 0.040(10) 0.043(10)
C16G 0.098(10) 0.046(6) 0.187(18) 0.009(8) 0.015(11) 0.008(6)
C17G 0.119(12) 0.101(11) 0.130(13) 0.014(9) -0.029(10) -0.038(9)
C18G 0.058(7) 0.130(12) 0.127(12) 0.023(10) 0.009(7) 0.025(7)
C19G 0.132(13) 0.125(12) 0.086(9) -0.030(9) 0.012(9) 0.051(10)
O2G 0.097(8) 0.199(14) 0.184(13) -0.054(11) 0.016(8) -0.001(8)
C20G 0.069(8) 0.093(9) 0.197(16) -0.033(10) 0.038(9) -0.010(7)
C21G 0.20(2) 0.20(2) 0.21(2) -0.146(18) 0.009(17) 0.019(17)
C22G 0.118(14) 0.31(3) 0.098(12) 0.002(15) -0.009(11) 0.053(16)
C23G 0.135(14) 0.172(18) 0.23(2) 0.036(16) -0.013(15) -0.037(14)
C24G 0.104(10) 0.099(10) 0.168(15) -0.057(10) -0.027(10) -0.006(8)
C25G 0.147(14) 0.123(13) 0.168(16) 0.034(12) 0.070(13) 0.028(11)
C26G 0.186(16) 0.158(15) 0.081(10) -0.001(10) 0.043(11) -0.029(14)
C27G 0.142(13) 0.138(13) 0.107(11) 0.034(11) -0.006(10) 0.016(11)
C28G 0.136(13) 0.114(12) 0.179(16) 0.035(12) 0.032(12) -0.023(10)
C29G 0.206(19) 0.127(14) 0.173(18) -0.008(14) -0.005(16) -0.028(15)
O3G 0.099(10) 0.166(14) 0.059(7) -0.005(8) -0.010(6) 0.020(9)
C30G 0.081(12) 0.103(14) 0.028(7) 0.010(8) 0.000(7) -0.008(10)
C31G 0.24(3) 0.066(12) 0.107(17) 0.018(12) -0.06(2) 0.018(16)
C32G 0.105(18) 0.11(2) 0.11(2) 0.011(16) 0.008(15) -0.038(15)
C33G 0.095(17) 0.18(3) 0.084(16) 0.038(17) -0.006(12) -0.017(18)
C34G 0.21(3) 0.064(12) 0.12(2) -0.002(12) -0.06(2) -0.027(16)
C35G 0.085(13) 0.21(3) 0.053(10) -0.040(13) 0.001(9) 0.060(15)
C36G 0.107(15) 0.110(15) 0.044(8) -0.014(9) 0.005(9) -0.014(11)
C37G 0.075(13) 0.081(13) 0.101(17) -0.022(12) -0.028(12) 0.023(10)
C38G 0.046(8) 0.19(2) 0.058(10) -0.003(13) -0.002(7) -0.021(11)
C39G 0.22(4) 0.22(4) 0.050(12) 0.005(16) -0.029(17) -0.16(3)
O3H 0.051(13) 0.107(19) 0.080(16) 0.019(14) 0.013(11) 0.016(12)
C30H 0.063(16) 0.079(18) 0.041(14) 0.001(14) 0.021(12) 0.006(14)
C31H 0.056(17) 0.075(18) 0.047(15) 0.021(14) -0.038(13) -0.029(14)
C32H 0.084(19) 0.09(2) 0.047(16) -0.031(15) 0.025(15) 0.001(17)
C33H 0.071(17) 0.086(19) 0.043(15) -0.023(14) 0.010(13) 0.028(15)
C34H 0.059(15) 0.096(18) 0.058(15) -0.014(14) -0.006(13) -0.004(14)
C35H 0.10(2) 0.070(18) 0.044(16) -0.014(14) 0.024(16) -0.024(17)
C36H 0.090(18) 0.061(16) 0.081(18) -0.010(14) 0.033(15) -0.040(15)
C37H 0.10(3) 0.06(2) 0.07(2) 0.001(17) 0.009(19) -0.02(2)
C38H 0.087(19) 0.064(16) 0.059(15) 0.011(13) 0.000(15) -0.004(14)
C39H 0.08(2) 0.068(19) 0.043(15) -0.008(15) -0.013(16) 0.022(17)
O3GW 0.142(15) 0.22(2) 0.109(12) -0.062(13) -0.052(11) -0.015(14)
O3HW 0.11(2) 0.18(3) 0.062(16) -0.039(19) 0.011(16) -0.01(2)
O4G 0.36(4) 0.093(14) 0.14(2) 0.014(15) 0.01(3) 0.062(18)
C40G 0.178(19) 0.085(12) 0.087(14) 0.028(12) 0.031(15) 0.033(13)
C41G 0.15(2) 0.097(13) 0.085(12) 0.031(12) -0.012(13) 0.017(14)
C42G 0.170(18) 0.093(13) 0.081(17) -0.025(13) -0.010(15) -0.025(13)
C43G 0.137(18) 0.131(17) 0.14(2) 0.015(15) 0.045(18) 0.044(14)
C44G 0.093(17) 0.109(15) 0.093(13) 0.007(12) 0.019(11) -0.002(14)
C45G 0.085(13) 0.113(18) 0.079(14) -0.009(12) 0.030(12) 0.009(13)
C46G 0.094(14) 0.115(15) 0.084(14) -0.006(14) 0.029(12) 0.014(12)
C47G 0.108(18) 0.101(16) 0.102(16) 0.013(15) 0.042(12) 0.016(13)
C48G 0.097(14) 0.113(14) 0.121(17) 0.019(16) 0.038(14) 0.004(14)
C49G 0.084(14) 0.121(16) 0.121(18) 0.018(15) 0.032(14) 0.006(14)
O4H 0.43(6) 0.25(4) 0.32(5) 0.15(4) -0.07(5) 0.06(4)
C40H 0.22(3) 0.13(2) 0.18(3) 0.05(2) 0.01(2) 0.04(2)
C41H 0.20(3) 0.14(2) 0.20(3) 0.04(2) 0.04(3) 0.04(2)
C42H 0.19(3) 0.14(2) 0.13(2) -0.05(2) 0.02(2) 0.01(2)
C43H 0.22(3) 0.20(3) 0.21(3) 0.02(3) 0.02(3) 0.03(3)
C44H 0.12(2) 0.21(3) 0.19(3) 0.04(2) 0.07(2) 0.01(2)
C45H 0.17(3) 0.20(3) 0.15(2) 0.06(2) 0.06(2) -0.01(2)
C46H 0.17(2) 0.22(3) 0.109(19) 0.00(2) 0.041(19) -0.01(2)
C47H 0.19(3) 0.30(3) 0.14(3) -0.03(3) 0.03(2) 0.02(3)
C48H 0.18(3) 0.27(3) 0.17(2) 0.01(3) 0.00(2) 0.00(3)
C49H 0.13(3) 0.25(3) 0.17(3) 0.00(3) 0.04(2) 0.00(3)
N1Q 0.164(12) 0.072(6) 0.056(6) 0.003(5) 0.007(7) 0.006(7)
C2Q 0.143(13) 0.058(7) 0.102(11) 0.017(7) -0.005(10) 0.012(7)
C3Q 0.152(13) 0.060(6) 0.058(6) 0.017(5) 0.015(8) 0.021(7)
C4Q 0.134(10) 0.044(5) 0.045(5) 0.007(4) 0.000(6) 0.000(6)
C5Q 0.159(12) 0.053(6) 0.049(6) 0.016(5) 0.015(7) 0.005(7)
C6Q 0.187(16) 0.067(8) 0.053(7) 0.014(6) 0.033(9) 0.005(9)
N7Q 0.24(2) 0.049(7) 0.031(6) 0.000 0.000 -0.015(10)
C8Q 0.214(17) 0.042(5) 0.040(6) 0.003(4) -0.011(8) -0.022(7)
C9Q 0.162(12) 0.037(5) 0.052(6) -0.005(4) 0.000(7) -0.024(6)
C10Q 0.172(18) 0.046(7) 0.035(7) 0.000 0.000 -0.046(10)
C11Q 0.133(14) 0.043(7) 0.054(8) 0.000 0.000 -0.023(8)
N12Q 0.156(10) 0.038(4) 0.044(4) 0.005(3) -0.001(5) -0.011(5)
C13Q 0.172(13) 0.031(4) 0.043(5) 0.004(4) 0.009(7) -0.002(6)
N14Q 0.159(14) 0.046(6) 0.043(7) 0.000 0.000 0.018(8)
N1R 0.29(3) 0.186(16) 0.24(2) 0.076(16) 0.15(2) 0.156(15)
C2R 0.22(2) 0.25(2) 0.20(2) 0.071(15) 0.121(15) 0.16(2)
C3R 0.107(13) 0.27(2) 0.166(15) 0.075(14) 0.009(12) 0.091(14)
C4R 0.089(13) 0.24(2) 0.166(15) 0.039(16) 0.007(11) 0.074(13)
C5R 0.105(15) 0.23(2) 0.196(19) 0.055(14) 0.014(13) 0.047(15)
C6R 0.33(4) 0.162(16) 0.23(2) 0.025(15) 0.13(2) 0.124(18)
N7R 0.073(10) 0.23(2) 0.125(15) 0.000 0.000 -0.038(15)
C8R 0.066(8) 0.178(16) 0.136(11) -0.036(9) -0.015(9) -0.026(10)
C9R 0.070(8) 0.198(17) 0.150(11) 0.001(10) -0.009(10) -0.006(11)
C10R 0.051(9) 0.20(2) 0.106(14) 0.000 0.000 0.014(13)
C11R 0.033(9) 0.23(3) 0.13(2) 0.000 0.000 0.026(14)
N12R 0.052(6) 0.205(17) 0.194(17) 0.083(14) 0.031(8) 0.039(8)
C13R 0.100(11) 0.178(19) 0.092(12) 0.050(11) 0.034(9) 0.070(12)
N14R 0.096(13) 0.16(2) 0.110(15) 0.000 0.000 0.069(14)
N1N 0.138(11) 0.097(9) 0.081(7) 0.007(7) 0.011(7) 0.024(8)
O1N 0.197(12) 0.090(6) 0.074(6) -0.010(5) 0.003(6) 0.046(7)
O2N 0.165(11) 0.105(8) 0.152(10) -0.038(7) 0.035(9) -0.072(8)
O3N 0.211(13) 0.101(7) 0.115(8) -0.008(6) -0.089(9) 0.025(8)
N2N 0.083(6) 0.073(5) 0.045(4) 0.002(4) -0.007(4) -0.016(5)
O4N 0.083(5) 0.089(5) 0.059(4) 0.011(4) -0.002(4) -0.038(4)
O5N 0.167(11) 0.156(10) 0.093(7) 0.063(7) -0.032(7) -0.075(8)
O6N 0.062(4) 0.128(7) 0.056(4) -0.037(4) 0.018(3) -0.030(4)
N3N 0.085(9) 0.063(9) 0.088(9) 0.005(9) -0.001(7) -0.004(9)
O7N 0.080(8) 0.115(15) 0.109(14) 0.016(11) -0.010(8) -0.007(10)
O8N 0.101(11) 0.104(13) 0.070(8) -0.006(9) -0.002(7) 0.000(10)
O9N 0.074(9) 0.055(9) 0.068(8) -0.012(9) 0.015(6) 0.005(8)
O3WN 0.13(2) 0.060(10) 0.16(2) 0.004(11) 0.017(15) -0.002(12)
N3M 0.072(13) 0.15(2) 0.132(18) 0.070(18) -0.018(12) 0.005(13)
O7M 0.097(15) 0.111(18) 0.129(18) 0.065(16) -0.017(14) -0.006(13)
O8M 0.084(14) 0.15(2) 0.25(4) 0.06(3) 0.002(18) -0.009(13)
O9M 0.13(2) 0.23(4) 0.093(16) 0.03(2) -0.001(14) 0.04(2)
O3WM 0.22(4) 0.11(2) 0.08(2) -0.018(18) -0.01(2) 0.09(2)
N4N 0.076(6) 0.114(9) 0.064(6) -0.009(6) 0.009(5) -0.018(6)
O10N 0.083(6) 0.138(8) 0.087(6) -0.048(6) 0.002(5) 0.006(5)
O11N 0.082(6) 0.131(8) 0.135(9) 0.003(7) -0.014(6) 0.015(6)
O12N 0.119(7) 0.055(4) 0.084(5) 0.013(4) -0.004(5) 0.010(4)
N5N 0.145(14) 0.22(2) 0.081(10) 0.038(12) 0.025(9) -0.052(15)
O13N 0.181(15) 0.29(2) 0.108(10) 0.002(11) 0.023(10) -0.078(15)
O14N 0.32(3) 0.40(3) 0.20(2) 0.15(2) -0.018(19) 0.13(3)
O15N 0.240(18) 0.26(2) 0.081(8) 0.048(11) -0.002(9) -0.132(16)
N6N 0.077(11) 0.20(2) 0.049(10) -0.030(10) 0.025(8) 0.016(12)
O16N 0.159(17) 0.137(14) 0.080(12) -0.046(9) -0.005(12) 0.081(12)
O17N 0.086(13) 0.39(3) 0.073(12) 0.024(18) 0.019(9) -0.049(17)
O18N 0.077(10) 0.143(16) 0.106(13) -0.009(11) 0.015(8) 0.023(11)
N7N 0.089(7) 0.083(6) 0.026(4) 0.000 0.000 0.014(6)
O19N 0.055(7) 0.086(7) 0.065(8) 0.017(7) -0.002(8) 0.000(6)
O20N 0.081(7) 0.078(9) 0.050(7) 0.004(7) 0.021(7) -0.010(6)
O21N 0.112(12) 0.149(13) 0.060(9) -0.013(12) -0.005(12) -0.080(12)
N8N 0.21(3) 0.13(2) 0.37(4) -0.05(3) 0.10(3) -0.06(2)
O22N 0.18(2) 0.115(17) 0.27(3) -0.113(17) 0.05(2) 0.019(18)
O23N 0.23(3) 0.24(3) 0.23(3) -0.15(3) 0.05(3) -0.06(2)
O24N 0.14(2) 0.20(3) 0.46(6) -0.02(3) -0.07(3) 0.05(2)
N9N 0.31(3) 0.078(13) 0.074(16) -0.042(10) -0.051(15) -0.010(15)
O25N 0.33(3) 0.19(3) 0.060(13) -0.022(14) -0.035(17) 0.02(2)
O26N 0.41(5) 0.076(13) 0.14(2) -0.012(12) -0.02(3) -0.018(17)
O27N 0.147(16) 0.077(11) 0.18(2) 0.014(11) -0.125(14) -0.034(11)
O101 0.080(5) 0.089(5) 0.065(4) 0.005(4) -0.008(4) -0.022(4)
O102 0.121(7) 0.074(5) 0.091(6) 0.011(4) 0.064(5) 0.013(4)
O103 0.142(9) 0.106(7) 0.107(7) 0.014(6) 0.032(7) 0.020(6)
O104 0.135(11) 0.196(15) 0.210(16) -0.012(12) 0.043(11) -0.001(10)
O105 0.192(13) 0.146(11) 0.171(13) 0.044(9) -0.018(10) 0.067(10)
O106 0.084(7) 0.183(13) 0.199(14) 0.035(10) 0.058(8) 0.001(7)
O107 0.156(13) 0.34(3) 0.167(14) -0.060(16) -0.064(11) -0.033(15)
O108 0.242(17) 0.115(9) 0.31(2) 0.071(12) 0.195(17) 0.030(10)
O109 0.137(11) 0.53(4) 0.059(6) -0.005(12) 0.005(7) -0.107(16)
O110 0.099(12) 0.19(2) 0.081(11) 0.007(14) 0.032(10) 0.071(15)
O111 0.149(13) 0.32(2) 0.157(14) -0.029(14) -0.045(10) 0.044(14)
O112 0.109(12) 0.090(10) 0.039(7) -0.010(6) -0.007(7) -0.013(9)
O113 0.141(13) 0.199(17) 0.54(4) -0.02(2) -0.16(2) 0.040(12)
O115 0.150(12) 0.193(14) 0.26(2) -0.049(14) -0.112(13) 0.055(10)
O116 0.217(17) 0.205(16) 0.25(2) -0.053(15) -0.015(16) -0.124(14)
O117 0.072(7) 0.133(11) 0.60(4) -0.086(18) 0.052(15) -0.028(7)
O118 0.142(12) 0.147(13) 0.46(3) 0.116(18) -0.063(17) -0.005(10)
O119 0.219(17) 0.27(2) 0.117(11) 0.036(12) 0.026(11) 0.013(14)
O121 0.24(2) 0.37(3) 0.23(2) 0.17(2) -0.141(18) -0.13(2)
O122 0.078(12) 0.087(13) 0.21(3) -0.026(14) -0.010(14) 0.006(10)
O123 0.25(2) 0.125(12) 0.57(4) 0.095(19) 0.21(3) 0.004(13)
O124 0.219(18) 0.209(18) 0.34(3) -0.139(19) 0.101(18) -0.097(15)
O125 0.111(10) 0.32(3) 0.35(3) -0.20(2) 0.026(14) -0.029(13)
O126 0.145(19) 0.40(4) 0.020(7) -0.015(13) -0.005(9) -0.08(2)
O127 0.177(16) 0.46(4) 0.143(13) -0.019(18) 0.056(12) -0.069(19)
O128 0.136(14) 0.23(2) 0.49(4) 0.00(2) -0.039(19) 0.034(14)
O129 0.228(19) 0.25(2) 0.41(3) -0.15(2) 0.13(2) -0.169(17)
O130 0.35(3) 0.47(4) 0.23(2) -0.19(3) -0.13(2) 0.28(3)
O132 0.27(2) 0.23(2) 0.48(4) 0.06(2) 0.22(3) -0.035(18)
O133 0.21(2) 0.30(3) 0.29(3) 0.07(2) -0.123(19) -0.072(18)
O135 0.25(2) 0.32(3) 0.230(19) 0.159(19) 0.147(17) 0.046(18)
O137 0.41(4) 0.25(2) 0.34(3) 0.13(2) 0.18(3) -0.05(2)
O141 0.100(15) 0.109(16) 0.36(4) -0.06(2) 0.00(2) 0.057(15)
O142 0.14(2) 0.27(4) 0.28(4) -0.18(3) 0.01(3) 0.01(2)
O143 0.138(16) 0.25(2) 0.158(18) 0.003(19) -0.041(15) 0.050(18)
O145 0.27(2) 0.143(14) 0.39(3) 0.016(17) -0.15(2) -0.040(14)
O146 0.24(3) 0.116(18) 0.13(2) -0.034(16) -0.01(2) 0.05(2)
O147 0.21(2) 0.31(3) 0.43(4) 0.13(3) 0.03(2) -0.08(2)
O148 0.36(3) 0.34(3) 0.34(3) -0.17(3) 0.20(3) -0.13(3)
O150 0.30(4) 0.12(2) 0.28(4) 0.06(2) -0.14(4) 0.01(2)
O151 0.157(13) 0.28(2) 0.206(17) -0.132(16) -0.096(13) 0.060(13)
O152 0.18(3) 0.39(5) 0.103(18) -0.05(2) -0.08(2) 0.14(3)
O153 0.200(18) 0.207(19) 0.38(3) 0.10(2) -0.02(2) 0.041(15)
O114 0.40(3) 0.132(10) 0.080(7) -0.020(7) 0.055(11) 0.057(13)
O149 0.085(15) 0.45(5) 0.17(2) -0.07(3) 0.069(17) -0.10(2)
O154 0.29(3) 0.105(16) 0.144(19) 0.010(14) -0.08(2) -0.052(19)
O155 0.22(3) 0.09(2) 0.078(18) 0.028(16) -0.06(2) -0.03(2)
O156 0.26(3) 0.18(3) 0.20(3) 0.02(2) 0.03(3) 0.15(3)
O157 0.17(3) 0.14(2) 0.25(3) -0.07(2) 0.02(2) 0.016(19)
O158 0.40(5) 0.069(14) 0.24(3) -0.030(18) -0.16(4) 0.01(2)
O159 0.22(3) 0.27(3) 0.21(3) 0.14(3) -0.17(3) -0.19(3)
O161 0.17(3) 0.60(8) 0.13(2) 0.07(4) 0.08(2) 0.16(4)
O162 0.121(16) 0.25(2) 0.143(18) -0.120(19) 0.028(14) 0.01(2)
O163 0.31(4) 0.22(4) 0.24(4) -0.01(3) -0.06(4) -0.07(3)
O164 0.17(3) 0.64(8) 0.13(2) 0.01(4) 0.00(2) 0.09(4)
O165 0.42(6) 0.21(4) 0.20(3) -0.05(3) 0.12(4) -0.14(4)
O166 0.13(2) 0.46(6) 0.17(3) -0.12(4) 0.03(2) -0.01(3)
O167 0.13(2) 0.35(4) 0.075(13) -0.01(2) 0.017(13) 0.12(3)
O169 0.13(2) 0.48(6) 0.35(5) 0.31(5) 0.03(3) -0.06(3)
O170 0.33(5) 0.33(5) 0.12(2) -0.08(3) 0.01(3) -0.18(4)
O171 0.13(3) 0.14(3) 0.14(3) -0.01(2) -0.05(2) -0.05(2)
O172 0.27(3) 0.108(17) 0.15(2) 0.035(17) 0.01(2) 0.06(2)
O173 0.20(3) 0.36(5) 0.21(3) 0.18(3) -0.15(3) -0.21(3)
O175 0.16(2) 0.18(3) 0.17(3) -0.03(2) 0.00(2) 0.006(19)
O176 0.19(3) 0.30(4) 0.17(3) -0.13(3) -0.04(2) -0.03(3)
O177 0.17(3) 0.32(5) 0.17(3) 0.01(3) 0.01(2) 0.12(3)
O178 0.19(3) 0.32(5) 0.29(4) -0.01(4) 0.10(3) -0.11(4)
O179 0.37(6) 0.25(4) 0.42(7) 0.09(4) 0.06(5) -0.20(4)
O180 0.46(7) 0.29(5) 0.49(8) 0.21(5) 0.19(6) 0.17(5)
O181 0.22(3) 0.25(4) 0.60(8) -0.22(5) -0.28(5) 0.10(3)
O182 0.18(3) 0.19(3) 0.64(8) -0.02(4) -0.21(4) 0.07(3)
O183 0.26(4) 0.22(3) 0.24(4) 0.15(3) -0.04(3) 0.06(3)
O184 0.59(8) 0.26(5) 0.36(6) -0.05(4) -0.02(6) 0.30(5)
O185 0.16(2) 0.27(4) 0.15(2) 0.05(2) -0.032(19) 0.06(2)
O186 0.26(4) 0.091(18) 0.61(7) -0.11(3) -0.24(5) 0.04(2)
O188 0.34(6) 0.23(4) 0.41(7) 0.13(4) 0.11(5) -0.03(4)
O190 0.127(19) 0.25(3) 0.23(3) -0.06(3) 0.04(2) 0.05(2)
O191 0.21(4) 0.14(3) 0.31(5) 0.000 0.000 0.00(3)
O193 0.33(6) 0.20(4) 0.42(7) -0.06(4) -0.17(5) 0.03(4)
O194 0.34(5) 0.25(4) 0.25(4) -0.14(4) -0.12(4) 0.17(4)
O196 0.39(6) 0.32(5) 0.36(6) -0.28(5) 0.02(5) -0.02(5)
O197 0.22(4) 0.23(4) 0.32(5) 0.01(4) 0.01(4) -0.08(3)
O200 0.36(6) 0.29(5) 0.29(5) -0.07(4) -0.23(5) 0.14(4)
O201 0.39(6) 0.40(6) 0.21(4) -0.16(4) 0.08(4) -0.21(5)

loop_
_atom_type_symbol
_atom_type_description
_atom_type_scat_dispersion_real
_atom_type_scat_dispersion_imag
_atom_type_scat_source
C C 0.0033 0.0016 'International Tables Vol C Tables 4.2.6.8 and 6.1.1.4'
H H 0.0000 0.0000 'International Tables Vol C Tables 4.2.6.8 and 6.1.1.4'
N N 0.0061 0.0033 'International Tables Vol C Tables 4.2.6.8 and 6.1.1.4'
O O 0.0106 0.0060 'International Tables Vol C Tables 4.2.6.8 and 6.1.1.4'
S S 0.1246 0.1234 'International Tables Vol C Tables 4.2.6.8 and 6.1.1.4'
Ru Ru -1.2594 0.8363 'International Tables Vol C Tables 4.2.6.8 and 6.1.1.4'

loop_
_geom_angle_atom_site_label_1
_geom_angle_atom_site_label_2
_geom_angle_atom_site_label_3
_geom_angle
_geom_angle_site_symmetry_1
_geom_angle_site_symmetry_3
N1L Ru1 N1M 83.2(2) . .
N1L Ru1 S4A 88.11(16) . .
N1M Ru1 S4A 171.34(17) . .
N1L Ru1 S2A 179.22(17) . .
N1M Ru1 S2A 96.00(17) . .
S4A Ru1 S2A 92.66(8) . .
N1L Ru1 S3A 96.69(17) . .
N1M Ru1 S3A 94.46(16) . .
S4A Ru1 S3A 86.18(7) . .
S2A Ru1 S3A 83.21(8) . .
N1L Ru1 S1A 96.60(17) . .
N1M Ru1 S1A 95.53(16) . .
S4A Ru1 S1A 85.78(7) . .
S2A Ru1 S1A 83.61(7) . .
S3A Ru1 S1A 164.21(7) . .
N7L Ru2 N7O 84.1(2) . .
N7L Ru2 S4B 87.55(17) . .
N7O Ru2 S4B 171.70(17) . .
N7L Ru2 S2B 178.67(18) . .
N7O Ru2 S2B 96.34(18) . .
S4B Ru2 S2B 91.97(9) . .
N7L Ru2 S1B 97.94(17) . .
N7O Ru2 S1B 94.93(17) . .
S4B Ru2 S1B 86.04(7) . .
S2B Ru2 S1B 83.26(8) . .
N7L Ru2 S3B 95.94(17) . .
N7O Ru2 S3B 94.74(16) . .
S4B Ru2 S3B 86.26(7) . .
S2B Ru2 S3B 82.79(7) . .
S1B Ru2 S3B 163.81(7) . .
N13P Ru3 N13L 85.4(3) . .
N13P Ru3 S2C 169.7(2) . .
N13L Ru3 S2C 84.3(3) . .
N13P Ru3 S4C 85.2(2) . .
N13L Ru3 S4C 170.5(3) . .
S2C Ru3 S4C 105.10(15) . .
N13P Ru3 S3C 96.9(2) . .
N13L Ru3 S3C 96.0(2) . .
S2C Ru3 S3C 85.18(13) . .
S4C Ru3 S3C 84.46(12) . .
N13P Ru3 S1C 96.1(2) . .
N13L Ru3 S1C 97.4(2) . .
S2C Ru3 S1C 84.30(14) . .
S4C Ru3 S1C 84.27(13) . .
S3C Ru3 S1C 162.03(10) . .
N7P Ru4 N7M 83.4(3) . .
N7P Ru4 S4D 178.1(3) . .
N7M Ru4 S4D 98.1(3) . .
N7P Ru4 S2D 87.1(2) . .
N7M Ru4 S2D 170.5(3) . .
S4D Ru4 S2D 91.42(17) . .
N7P Ru4 S3D 96.7(3) . .
N7M Ru4 S3D 94.5(2) . .
S4D Ru4 S3D 84.38(15) . .
S2D Ru4 S3D 86.46(15) . .
N7P Ru4 S1D 95.9(3) . .
N7M Ru4 S1D 95.6(2) . .
S4D Ru4 S1D 82.80(14) . .
S2D Ru4 S1D 85.46(14) . .
S3D Ru4 S1D 164.65(11) . .
N13O Ru5 N13M 82.4(2) . .
N13O Ru5 S4E 88.2(2) . .
N13M Ru5 S4E 170.66(19) . .
N13O Ru5 S2E 176.6(2) . .
N13M Ru5 S2E 94.23(19) . .
S4E Ru5 S2E 95.10(13) . .
N13O Ru5 S3E 96.11(18) . .
N13M Ru5 S3E 95.02(19) . .
S4E Ru5 S3E 85.60(10) . .
S2E Ru5 S3E 83.50(10) . .
N13O Ru5 S1E 97.07(18) . .
N13M Ru5 S1E 95.48(19) . .
S4E Ru5 S1E 85.97(10) . .
S2E Ru5 S1E 83.86(10) . .
S3E Ru5 S1E 164.11(8) . .
N1P Ru6 N1O 84.0(3) . .
N1P Ru6 S4FA 178.1(2) . .
N1O Ru6 S4FA 97.7(2) . .
N1P Ru6 S2F 88.7(2) . .
N1O Ru6 S2F 172.5(2) . .
S4FA Ru6 S2F 89.65(15) . .
N1P Ru6 S3F 95.8(2) . .
N1O Ru6 S3F 95.77(19) . .
S4FA Ru6 S3F 84.99(13) . .
S2F Ru6 S3F 86.55(10) . .
N1P Ru6 S1F 97.4(2) . .
N1O Ru6 S1F 94.70(19) . .
S4FA Ru6 S1F 81.55(13) . .
S2F Ru6 S1F 84.63(10) . .
S3F Ru6 S1F 163.93(9) . .
N1P Ru6 S4FB 164.5(4) . .
N1O Ru6 S4FB 81.0(4) . .
S4FA Ru6 S4FB 17.3(3) . .
S2F Ru6 S4FB 106.4(4) . .
S3F Ru6 S4FB 81.9(3) . .
S1F Ru6 S4FB 87.7(3) . .
C6L N1L C2L 117.7(6) . .
C6L N1L Ru1 122.4(5) . .
C2L N1L Ru1 119.9(5) . .
N1L C2L C3L 123.2(7) . .
C2L C3L C4L 118.6(7) . .
C5L C4L C3L 119.4(7) . .
C5L C4L C19L 119.6(7) . .
C3L C4L C19L 121.0(6) . .
C4L C5L C6L 117.9(7) . .
N1L C6L C5L 123.1(7) . .
C8L N7L C12L 117.1(7) . .
C8L N7L Ru2 121.2(5) . .
C12L N7L Ru2 121.6(5) . .
N7L C8L C9L 123.8(7) . .
C8L C9L C10L 118.9(8) . .
C11L C10L C9L 117.7(7) . .
C11L C10L C21L 121.1(6) . .
C9L C10L C21L 121.2(7) . .
C10L C11L C12L 120.0(7) . .
N7L C12L C11L 122.4(7) . .
C14L N13L C18L 117.0(8) . .
C14L N13L Ru3 120.3(7) . .
C18L N13L Ru3 122.5(6) . .
N13L C14L C15L 122.7(9) . .
C14L C15L C16L 120.6(8) . .
C17L C16L C15L 117.3(8) . .
C17L C16L C23L 121.4(8) . .
C15L C16L C23L 121.3(7) . .
C18L C17L C16L 118.7(9) . .
N13L C18L C17L 123.6(9) . .
N24L C19L N20L 124.2(6) . .
N24L C19L C4L 118.1(6) . .
N20L C19L C4L 117.7(6) . .
C21L N20L C19L 115.1(6) . .
N22L C21L N20L 124.7(7) . .
N22L C21L C10L 117.9(6) . .
N20L C21L C10L 117.4(6) . .
C21L N22L C23L 115.3(6) . .
N24L C23L N22L 125.0(7) . .
N24L C23L C16L 116.4(7) . .
N22L C23L C16L 118.6(6) . .
C23L N24L C19L 115.5(6) . .
C6M N1M C2M 117.3(7) . .
C6M N1M Ru1 122.0(5) . .
C2M N1M Ru1 120.3(5) . .
N1M C2M C3M 123.5(7) . .
C2M C3M C4M 119.0(7) . .
C5M C4M C3M 116.8(7) . .
C5M C4M C19M 123.2(7) . .
C3M C4M C19M 120.0(7) . .
C4M C5M C6M 120.7(7) . .
N1M C6M C5M 122.7(7) . .
C8M N7M C12M 115.1(8) . .
C8M N7M Ru4 124.0(6) . .
C12M N7M Ru4 120.3(7) . .
N7M C8M C9M 125.5(9) . .
C8M C9M C10M 118.3(9) . .
C11M C10M C9M 116.6(8) . .
C11M C10M C21M 122.3(8) . .
C9M C10M C21M 121.1(8) . .
C12M C11M C10M 121.8(8) . .
N7M C12M C11M 122.7(10) . .
C14M N13M C18M 115.8(7) . .
C14M N13M Ru5 121.7(6) . .
C18M N13M Ru5 122.2(5) . .
N13M C14M C15M 124.7(8) . .
C14M C15M C16M 119.8(8) . .
C15M C16M C17M 117.3(8) . .
C15M C16M C23M 122.4(7) . .
C17M C16M C23M 120.2(8) . .
C18M C17M C16M 118.2(8) . .
N13M C18M C17M 124.1(8) . .
N20M C19M N24M 126.7(7) . .
N20M C19M C4M 116.4(7) . .
N24M C19M C4M 116.9(7) . .
C19M N20M C21M 114.3(7) . .
N22M C21M N20M 124.5(8) . .
N22M C21M C10M 118.8(7) . .
N20M C21M C10M 116.7(8) . .
C23M N22M C21M 114.9(7) . .
N22M C23M N24M 125.4(7) . .
N22M C23M C16M 118.6(7) . .
N24M C23M C16M 116.0(7) . .
C19M N24M C23M 114.2(7) . .
C2O N1O C6O 116.1(8) . .
C2O N1O Ru6 123.8(6) . .
C6O N1O Ru6 119.9(6) . .
N1O C2O C3O 123.0(8) . .
C4O C3O C2O 121.6(7) . .
C3O C4O C5O 116.8(7) . .
C3O C4O C19O 125.2(7) . .
C5O C4O C19O 118.0(7) . .
C6O C5O C4O 118.2(8) . .
C5O C6O N1O 124.2(9) . .
C12O N7O C8O 117.0(6) . .
C12O N7O Ru2 120.5(5) . .
C8O N7O Ru2 121.7(5) . .
C9O C8O N7O 122.0(7) . .
C8O C9O C10O 120.9(7) . .
C11O C10O C9O 117.7(7) . .
C11O C10O C21O 119.8(7) . .
C9O C10O C21O 122.5(7) . .
C12O C11O C10O 118.8(7) . .
N7O C12O C11O 123.7(7) . .
C14O N13O C18O 115.6(7) . .
C14O N13O Ru5 120.9(5) . .
C18O N13O Ru5 123.4(6) . .
N13O C14O C15O 125.0(8) . .
C14O C15O C16O 118.5(8) . .
C17O C16O C15O 117.0(8) . .
C17O C16O C23O 122.1(7) . .
C15O C16O C23O 120.8(8) . .
C18O C17O C16O 118.3(8) . .
N13O C18O C17O 125.4(8) . .
N24O C19O N20O 125.6(7) . .
N24O C19O C4O 118.6(7) . .
N20O C19O C4O 115.8(7) . .
C21O N20O C19O 114.3(6) . .
N20O C21O N22O 125.1(7) . .
N20O C21O C10O 117.4(7) . .
N22O C21O C10O 117.4(7) . .
C23O N22O C21O 115.2(7) . .
N22O C23O N24O 123.3(7) . .
N22O C23O C16O 118.8(7) . .
N24O C23O C16O 117.8(7) . .
C19O N24O C23O 116.5(7) . .
C2P N1P C6P 118.1(8) . .
C2P N1P Ru6 122.5(6) . .
C6P N1P Ru6 119.2(6) . .
N1P C2P C3P 123.1(9) . .
C2P C3P C4P 120.8(9) . .
C5P C4P C3P 116.4(9) . .
C5P C4P C19P 122.4(8) . .
C3P C4P C19P 121.1(9) . .
C4P C5P C6P 121.5(9) . .
N1P C6P C5P 120.1(9) . .
C12P N7P C8P 115.5(9) . .
C12P N7P Ru4 121.8(8) . .
C8P N7P Ru4 122.4(7) . .
N7P C8P C9P 124.4(10) . .
C10P C9P C8P 119.4(11) . .
C9P C10P C11P 117.5(10) . .
C9P C10P C21P 121.9(10) . .
C11P C10P C21P 120.7(10) . .
C12P C11P C10P 117.8(11) . .
N7P C12P C11P 125.3(11) . .
C18P N13P C14P 116.2(8) . .
C18P N13P Ru3 121.8(6) . .
C14P N13P Ru3 121.1(7) . .
N13P C14P C15P 124.1(11) . .
C16P C15P C14P 119.5(10) . .
C15P C16P C17P 116.8(10) . .
C15P C16P C23P 123.1(9) . .
C17P C16P C23P 120.1(9) . .
C18P C17P C16P 121.0(10) . .
N13P C18P C17P 122.2(9) . .
N24P C19P N20P 123.9(9) . .
N24P C19P C4P 118.4(9) . .
N20P C19P C4P 117.7(8) . .
C21P N20P C19P 115.1(9) . .
N22P C21P N20P 125.7(10) . .
N22P C21P C10P 116.9(9) . .
N20P C21P C10P 117.4(9) . .
C21P N22P C23P 115.8(9) . .
N22P C23P N24P 124.3(9) . .
N22P C23P C16P 119.1(9) . .
N24P C23P C16P 116.6(9) . .
C19P N24P C23P 115.2(8) . .
C1A S1A C8A 101.0(4) . .
C1A S1A Ru1 104.3(3) . .
C8A S1A Ru1 102.2(3) . .
C2A S2A C3A 107.3(5) . .
C2A S2A Ru1 101.6(3) . .
C3A S2A Ru1 100.8(3) . .
C5A S3A C4A 102.3(4) . .
C5A S3A Ru1 103.1(3) . .
C4A S3A Ru1 103.5(3) . .
C6A S4A C7A 105.7(4) . .
C6A S4A Ru1 103.4(3) . .
C7A S4A Ru1 104.0(3) . .
C2A C1A S1A 112.3(5) . .
C1A C2A S2A 106.5(6) . .
C4A C3A S2A 105.4(7) . .
C3A C4A S3A 112.5(6) . .
C6A C5A S3A 112.2(6) . .
C5A C6A S4A 106.4(6) . .
C8A C7A S4A 106.1(6) . .
C7A C8A S1A 114.2(6) . .
C8B S1B C1B 100.4(5) . .
C8B S1B Ru2 103.6(3) . .
C1B S1B Ru2 104.3(3) . .
C2B S2B C3B 106.6(5) . .
C2B S2B Ru2 102.3(3) . .
C3B S2B Ru2 102.3(3) . .
C5B S3B C4B 102.4(4) . .
C5B S3B Ru2 102.0(3) . .
C4B S3B Ru2 104.2(3) . .
C6B S4B C7B 105.0(4) . .
C6B S4B Ru2 104.0(3) . .
C7B S4B Ru2 104.4(3) . .
C2B C1B S1B 112.9(6) . .
C1B C2B S2B 107.7(7) . .
C4B C3B S2B 105.5(6) . .
C3B C4B S3B 113.5(5) . .
C6B C5B S3B 114.2(6) . .
C5B C6B S4B 105.8(5) . .
C8B C7B S4B 105.6(6) . .
C7B C8B S1B 113.9(6) . .
C8C S1C C1C 99.4(7) . .
C8C S1C Ru3 104.3(5) . .
C1C S1C Ru3 103.5(6) . .
C3C S2C C2C 107.7(9) . .
C3C S2C Ru3 107.0(8) . .
C2C S2C Ru3 106.9(6) . .
C4C S3C C5C 100.9(6) . .
C4C S3C Ru3 103.2(5) . .
C5C S3C Ru3 103.6(5) . .
C7C S4C C6C 105.8(9) . .
C7C S4C Ru3 107.2(6) . .
C6C S4C Ru3 107.1(6) . .
C2C C1C S1C 116.4(11) . .
C1C C2C S2C 106.6(10) . .
S2C C3C C4C 112.1(13) . .
C3C C4C S3C 109.4(16) . .
C6C C5C S3C 116.4(10) . .
C5C C6C S4C 107.4(11) . .
S4C C7C C8C 106.7(10) . .
C7C C8C S1C 110.0(12) . .
C8D S1D C1D 102.7(6) . .
C8D S1D Ru4 104.1(5) . .
C1D S1D Ru4 103.3(5) . .
C2D S2D C3D 109.3(11) . .
C2D S2D Ru4 105.6(5) . .
C3D S2D Ru4 101.5(6) . .
C4D S3D C5D 99.4(9) . .
C4D S3D Ru4 102.2(7) . .
C5D S3D Ru4 105.1(6) . .
C7D S4D C6D 111.5(9) . .
C7D S4D Ru4 101.9(5) . .
C6D S4D Ru4 100.0(6) . .
C2D C1D S1D 115.0(12) . .
C1D C2D S2D 106.3(9) . .
C4D C3D S2D 107.3(14) . .
C3D C4D S3D 116.5(14) . .
C6D C5D S3D 109.1(11) . .
C5D C6D S4D 110.1(14) . .
C8D C7D S4D 111.5(11) . .
C7D C8D S1D 114.6(10) . .
C8E S1E C1E 101.4(6) . .
C8E S1E Ru5 101.6(4) . .
C1E S1E Ru5 103.8(4) . .
C3E S2E C2E 111.7(8) . .
C3E S2E Ru5 102.7(5) . .
C2E S2E Ru5 102.7(5) . .
C5E S3E C4E 101.2(5) . .
C5E S3E Ru5 103.5(4) . .
C4E S3E Ru5 103.9(3) . .
C6E S4E C7E 107.8(7) . .
C6E S4E Ru5 104.1(5) . .
C7E S4E Ru5 104.2(4) . .
C2E C1E S1E 111.8(8) . .
C1E C2E S2E 105.7(10) . .
C4E C3E S2E 111.4(11) . .
C3E C4E S3E 110.8(8) . .
C6E C5E S3E 112.7(8) . .
C5E C6E S4E 109.4(9) . .
C8E C7E S4E 105.6(8) . .
C7E C8E S1E 115.7(8) . .
C8FA S1F C8FB 16.1(15) . .
C8FA S1F C1F 105.5(8) . .
C8FB S1F C1F 95(2) . .
C8FA S1F Ru6 106.1(5) . .
C8FB S1F Ru6 97.1(15) . .
C1F S1F Ru6 103.0(4) . .
C4F S3F C5FB 106.9(17) . .
C4F S3F C5FA 99.9(10) . .
C5FB S3F C5FA 9.6(19) . .
C4F S3F Ru6 102.7(4) . .
C5FB S3F Ru6 106.8(13) . .
C5FA S3F Ru6 102.6(6) . .
C2F C1F S1F 113.4(9) . .
C1F C2F S2F 105.2(9) . .
C2F S2F C3F 105.4(6) . .
C2F S2F Ru6 104.8(4) . .
C3F S2F Ru6 103.6(4) . .
C4F C3F S2F 104.6(7) . .
C3F C4F S3F 113.4(8) . .
C6FA C5FA S3F 111.1(14) . .
C5FA C6FA S4FA 104.7(10) . .
C7FA S4FA C6FA 105.2(8) . .
C7FA S4FA Ru6 101.0(5) . .
C6FA S4FA Ru6 99.0(5) . .
C8FA C7FA S4FA 109.7(11) . .
C7FA C8FA S1F 111.0(11) . .
C7FB S4FB C6FB 109.4(19) . .
C7FB S4FB Ru6 98.7(17) . .
C6FB S4FB Ru6 110.3(14) . .
C6FB C5FB S3F 115(3) . .
C5FB C6FB S4FB 104(2) . .
C8FB C7FB S4FB 100(3) . .
C7FB C8FB S1F 120(3) . .
O1G C10G C12G 112.7(11) . .
O1G C10G C11G 107.9(11) . .
C12G C10G C11G 111.2(11) . .
O1G C10G C13G 107.7(9) . .
C12G C10G C13G 109.5(11) . .
C11G C10G C13G 107.7(10) . .
C10G C11G C14G 111.9(10) . .
C10G C12G C16G 109.8(10) . .
C18G C13G C10G 110.7(9) . .
C15G C14G C11G 107.2(11) . .
C15G C14G C19G 108.4(12) . .
C11G C14G C19G 106.2(11) . .
C16G C15G C14G 111.2(10) . .
C15G C16G C12G 107.1(11) . .
C15G C16G C17G 111.9(12) . .
C12G C16G C17G 110.5(12) . .
C16G C17G C18G 107.3(10) . .
C19G C18G C13G 111.8(12) . .
C19G C18G C17G 110.6(12) . .
C13G C18G C17G 106.4(11) . .
C18G C19G C14G 110.7(9) . .
O2G C20G C21G 103.8(15) . .
O2G C20G C22G 115.7(19) . .
C21G C20G C22G 108(2) . .
O2G C20G C23G 108.1(16) . .
C21G C20G C23G 104(2) . .
C22G C20G C23G 115.6(19) . .
C20G C21G C24G 108.5(14) . .
C20G C22G C26G 112.4(15) . .
C20G C23G C28G 106.6(16) . .
C29G C24G C25G 114.6(16) . .
C29G C24G C21G 99.3(19) . .
C25G C24G C21G 102.2(16) . .
C26G C25G C24G 115.0(16) . .
C27G C26G C25G 120.5(19) . .
C27G C26G C22G 104.1(17) . .
C25G C26G C22G 86.9(18) . .
C26G C27G C28G 116.6(19) . .
C27G C28G C29G 117.1(19) . .
C27G C28G C23G 106(2) . .
C29G C28G C23G 108(2) . .
C28G C29G C24G 111(2) . .
O3G C30G C32G 107.7(13) . .
O3G C30G C31G 110.1(13) . .
C32G C30G C31G 110.5(15) . .
O3G C30G C33G 109.8(12) . .
C32G C30G C33G 111.0(15) . .
C31G C30G C33G 107.7(16) . .
C30G C31G C34G 111.3(12) . .
C30G C32G C36G 111.0(13) . .
C38G C33G C30G 109.7(13) . .
C31G C34G C35G 108.8(15) . .
C31G C34G C39G 106.1(16) . .
C35G C34G C39G 106.6(15) . .
C36G C35G C34G 111.2(12) . .
C35G C36G C37G 112.0(14) . .
C35G C36G C32G 106.2(15) . .
C37G C36G C32G 110.2(14) . .
C36G C37G C38G 108.0(13) . .
C39G C38G C33G 109.1(16) . .
C39G C38G C37G 110.6(14) . .
C33G C38G C37G 108.7(15) . .
C38G C39G C34G 111.3(14) . .
C32H C30H O3H 110.7(17) . .
C32H C30H C31H 111.0(17) . .
O3H C30H C31H 108.1(17) . .
C32H C30H C33H 109.2(18) . .
O3H C30H C33H 108.7(16) . .
C31H C30H C33H 109.1(18) . .
C30H C31H C34H 111.9(16) . .
C30H C32H C36H 112.5(17) . .
C38H C33H C30H 107.5(14) . .
C31H C34H C35H 109.2(18) . .
C31H C34H C39H 103.4(18) . .
C35H C34H C39H 107.7(18) . .
C36H C35H C34H 112.7(16) . .
C35H C36H C37H 108.3(19) . .
C35H C36H C32H 104.6(18) . .
C37H C36H C32H 112.6(18) . .
C36H C37H C38H 107.7(16) . .
C39H C38H C33H 111.5(19) . .
C39H C38H C37H 109.0(19) . .
C33H C38H C37H 111.1(19) . .
C38H C39H C34H 110.2(17) . .
C42G C40G O4G 110(2) . .
C42G C40G C41G 108.4(18) . .
O4G C40G C41G 112.3(19) . .
C42G C40G C43G 113.0(19) . .
O4G C40G C43G 107.1(18) . .
C41G C40G C43G 106.4(19) . .
C40G C41G C44G 113.5(16) . .
C40G C42G C46G 112.0(16) . .
C48G C43G C40G 109.0(16) . .
C41G C44G C45G 108.6(18) . .
C41G C44G C49G 105.3(18) . .
C45G C44G C49G 106.9(18) . .
C46G C45G C44G 111.2(16) . .
C45G C46G C47G 113.0(19) . .
C45G C46G C42G 105.4(18) . .
C47G C46G C42G 107.7(17) . .
C46G C47G C48G 108.7(16) . .
C49G C48G C43G 112(2) . .
C49G C48G C47G 110.9(19) . .
C43G C48G C47G 107.3(19) . .
C48G C49G C44G 110.0(17) . .
C42H C40H C41H 114(2) . .
C42H C40H O4H 110(2) . .
C41H C40H O4H 106(2) . .
C42H C40H C43H 108(2) . .
C41H C40H C43H 108(2) . .
O4H C40H C43H 110(2) . .
C40H C41H C44H 111.4(17) . .
C40H C42H C46H 111.0(16) . .
C48H C43H C40H 108.7(17) . .
C41H C44H C45H 107.1(19) . .
C41H C44H C49H 105.3(19) . .
C45H C44H C49H 106.9(19) . .
C46H C45H C44H 114.4(17) . .
C45H C46H C47H 109(2) . .
C45H C46H C42H 105.5(19) . .
C47H C46H C42H 111(2) . .
C46H C47H C48H 106.5(17) . .
C49H C48H C43H 111(2) . .
C49H C48H C47H 111(2) . .
C43H C48H C47H 110(2) . .
C48H C49H C44H 109.6(18) . .
C2Q N1Q C6Q 112.1(14) . .
N1Q C2Q C3Q 129.7(16) . .
C2Q C3Q C4Q 115.9(12) . .
C5Q C4Q C3Q 117.3(13) . .
C5Q C4Q C13Q 122.5(13) . .
C3Q C4Q C13Q 120.3(10) . .
C6Q C5Q C4Q 120.2(15) . .
C5Q C6Q N1Q 124.7(12) . .
C8Q N7Q C8Q 116.0(15) . 2_755
N7Q C8Q C9Q 124.0(16) . .
C8Q C9Q C10Q 119.1(15) . .
C9Q C10Q C9Q 117.9(14) 2_755 .
C9Q C10Q C11Q 121.1(7) 2_755 .
C9Q C10Q C11Q 121.1(7) . .
N12Q C11Q N12Q 123.9(14) 2_755 .
N12Q C11Q C10Q 118.0(7) 2_755 .
N12Q C11Q C10Q 118.0(7) . .
C11Q N12Q C13Q 116.7(13) . .
N12Q C13Q N14Q 123.7(13) . .
N12Q C13Q C4Q 119.3(13) . .
N14Q C13Q C4Q 117.0(9) . .
C13Q N14Q C13Q 115.2(13) . 2_755
C2R N1R C6R 120.0 . .
C3R C2R N1R 120.0 . .
C2R C3R C4R 120.0 . .
C5R C4R C3R 120.0 . .
C5R C4R C13R 123.7(15) . .
C3R C4R C13R 116.3(15) . .
C4R C5R C6R 120.0 . .
C5R C6R N1R 120.0 . .
C8R N7R C8R 119(3) . 6_655
N7R C8R C9R 122(2) . .
C8R C9R C10R 120(2) . .
C9R C10R C9R 116(3) 6_655 .
C9R C10R C11R 122.2(13) 6_655 .
C9R C10R C11R 122.2(13) . .
N12R C11R N12R 136(3) . 6_655
N12R C11R C10R 111.8(15) . .
N12R C11R C10R 111.8(15) 6_655 .
C11R N12R C13R 105(2) . .
N14R C13R N12R 130(2) . .
N14R C13R C4R 120.7(16) . .
N12R C13R C4R 109.3(19) . .
C13R N14R C13R 114(2) . 6_655
O3N N1N O1N 116.6(12) . .
O3N N1N O2N 121.2(12) . .
O1N N1N O2N 122.1(12) . .
O6N N2N O5N 115.5(10) . .
O6N N2N O4N 122.1(8) . .
O5N N2N O4N 122.3(10) . .
O9N N3N O8N 121.6(16) . .
O9N N3N O7N 123.2(16) . .
O8N N3N O7N 115.2(15) . .
O9M N3M O8M 119(2) . .
O9M N3M O7M 124(2) . .
O8M N3M O7M 116.6(19) . .
O10N N4N O12N 119.5(11) . .
O10N N4N O11N 117.4(12) . .
O12N N4N O11N 122.8(11) . .
O15N N5N O14N 121.4(19) . .
O15N N5N O13N 121.9(17) . .
O14N N5N O13N 116.7(19) . .
O18N N6N O16N 124.8(19) . .
O18N N6N O17N 122(2) . .
O16N N6N O17N 113.2(18) . .
O21N N7N O21N 177(2) 2_755 .
O21N N7N O20N 119.1(13) 2_755 2_755
O21N N7N O20N 61.3(13) . 2_755
O21N N7N O20N 61.3(13) 2_755 .
O21N N7N O20N 119.1(13) . .
O20N N7N O20N 165.0(15) 2_755 .
O21N N7N O19N 44.8(12) 2_755 .
O21N N7N O19N 135.1(12) . .
O20N N7N O19N 74.8(9) 2_755 .
O20N N7N O19N 105.7(8) . .
O21N N7N O19N 135.1(12) 2_755 2_755
O21N N7N O19N 44.8(12) . 2_755
O20N N7N O19N 105.7(8) 2_755 2_755
O20N N7N O19N 74.8(9) . 2_755
O19N N7N O19N 176.8(16) . 2_755
O21N O19N N7N 55.0(11) 2_755 .
O21N O19N O20N 106.4(15) 2_755 2_755
N7N O19N O20N 51.8(7) . 2_755
O21N O20N N7N 51.5(8) 2_755 .
O21N O20N O19N 104.4(10) 2_755 2_755
N7N O20N O19N 53.4(6) . 2_755
O19N O21N N7N 80.3(13) 2_755 .
O19N O21N O20N 146.5(18) 2_755 2_755
N7N O21N O20N 67.2(12) . 2_755
O24N N8N O23N 110(2) . .
O24N N8N O22N 129(3) . .
O23N N8N O22N 110(2) . .
O27N N9N O26N 116(2) . .
O27N N9N O25N 130(2) . .
O26N N9N O25N 113(2) . .
O162 O110 O143 50(3) . .
O162 O143 O110 44(2) . .
O162 O143 O190 116(4) . .
O110 O143 O190 73(3) . .
O163 O154 O155 101(3) . .
O171 O155 O155 91(5) . 6_655
O171 O155 O154 105(5) . .
O155 O155 O154 153(6) 6_655 .
O171 O155 O171 62(4) . 6_655
O155 O155 O171 42(2) 6_655 6_655
O154 O155 O171 130(4) . 6_655
O110 O162 O143 87(5) . .
O155 O171 O171 77(3) . 6_655
O155 O171 O155 47(5) . 6_655
O171 O171 O155 41(2) 6_655 6_655
O122 O190 O143 165(3) . .
O141 O191 O141 161(8) 6_755 .

loop_
_geom_bond_atom_site_label_1
_geom_bond_atom_site_label_2
_geom_bond_distance
_geom_bond_site_symmetry_2
Ru1 N1L 2.126(5) .
Ru1 N1M 2.146(6) .
Ru1 S4A 2.287(2) .
Ru1 S2A 2.294(2) .
Ru1 S3A 2.358(2) .
Ru1 S1A 2.3687(19) .
Ru2 N7L 2.143(6) .
Ru2 N7O 2.148(6) .
Ru2 S4B 2.2810(19) .
Ru2 S2B 2.299(2) .
Ru2 S1B 2.365(2) .
Ru2 S3B 2.3766(19) .
Ru3 N13P 2.128(8) .
Ru3 N13L 2.149(8) .
Ru3 S2C 2.290(4) .
Ru3 S4C 2.292(3) .
Ru3 S3C 2.373(3) .
Ru3 S1C 2.395(3) .
Ru4 N7P 2.106(8) .
Ru4 N7M 2.143(7) .
Ru4 S4D 2.283(4) .
Ru4 S2D 2.301(4) .
Ru4 S3D 2.366(4) .
Ru4 S1D 2.368(3) .
Ru5 N13O 2.129(7) .
Ru5 N13M 2.148(6) .
Ru5 S4E 2.286(3) .
Ru5 S2E 2.294(3) .
Ru5 S3E 2.372(2) .
Ru5 S1E 2.373(2) .
Ru6 N1P 2.130(8) .
Ru6 N1O 2.138(7) .
Ru6 S4FA 2.266(4) .
Ru6 S2F 2.305(3) .
Ru6 S3F 2.367(3) .
Ru6 S1F 2.371(3) .
Ru6 S4FB 2.396(12) .
N1L C6L 1.321(9) .
N1L C2L 1.353(9) .
C2L C3L 1.373(10) .
C3L C4L 1.396(11) .
C4L C5L 1.368(10) .
C4L C19L 1.465(10) .
C5L C6L 1.422(10) .
N7L C8L 1.337(10) .
N7L C12L 1.341(9) .
C8L C9L 1.367(11) .
C9L C10L 1.399(10) .
C10L C11L 1.365(11) .
C10L C21L 1.474(10) .
C11L C12L 1.387(11) .
N13L C14L 1.343(12) .
N13L C18L 1.364(14) .
C14L C15L 1.360(13) .
C15L C16L 1.406(12) .
C16L C17L 1.389(12) .
C16L C23L 1.475(12) .
C17L C18L 1.379(15) .
C19L N24L 1.338(10) .
C19L N20L 1.354(9) .
N20L C21L 1.338(9) .
C21L N22L 1.337(10) .
N22L C23L 1.340(10) .
C23L N24L 1.330(9) .
N1M C6M 1.320(10) .
N1M C2M 1.341(10) .
C2M C3M 1.395(11) .
C3M C4M 1.397(11) .
C4M C5M 1.373(11) .
C4M C19M 1.489(10) .
C5M C6M 1.398(11) .
N7M C8M 1.354(14) .
N7M C12M 1.356(12) .
C8M C9M 1.360(15) .
C9M C10M 1.411(13) .
C10M C11M 1.370(13) .
C10M C21M 1.469(12) .
C11M C12M 1.364(14) .
N13M C14M 1.323(10) .
N13M C18M 1.333(11) .
C14M C15M 1.365(12) .
C15M C16M 1.370(13) .
C16M C17M 1.395(12) .
C16M C23M 1.481(11) .
C17M C18M 1.391(13) .
C19M N20M 1.324(10) .
C19M N24M 1.328(10) .
N20M C21M 1.348(11) .
C21M N22M 1.342(11) .
N22M C23M 1.336(11) .
C23M N24M 1.336(10) .
N1O C2O 1.350(11) .
N1O C6O 1.370(12) .
C2O C3O 1.370(12) .
C3O C4O 1.348(11) .
C4O C5O 1.452(12) .
C4O C19O 1.487(11) .
C5O C6O 1.352(14) .
N7O C12O 1.346(9) .
N7O C8O 1.365(10) .
C8O C9O 1.349(11) .
C9O C10O 1.396(11) .
C10O C11O 1.380(10) .
C10O C21O 1.477(10) .
C11O C12O 1.378(11) .
N13O C14O 1.320(12) .
N13O C18O 1.327(11) .
C14O C15O 1.360(13) .
C15O C16O 1.409(12) .
C16O C17O 1.386(12) .
C16O C23O 1.463(11) .
C17O C18O 1.366(12) .
C19O N24O 1.307(10) .
C19O N20O 1.344(10) .
N20O C21O 1.329(10) .
C21O N22O 1.366(10) .
N22O C23O 1.326(10) .
C23O N24O 1.361(11) .
N1P C2P 1.336(12) .
N1P C6P 1.346(12) .
C2P C3P 1.360(14) .
C3P C4P 1.372(13) .
C4P C5P 1.370(13) .
C4P C19P 1.452(14) .
C5P C6P 1.403(13) .
N7P C12P 1.315(14) .
N7P C8P 1.338(15) .
C8P C9P 1.388(16) .
C9P C10P 1.333(15) .
C10P C11P 1.438(16) .
C10P C21P 1.480(14) .
C11P C12P 1.360(16) .
N13P C18P 1.340(13) .
N13P C14P 1.352(13) .
C14P C15P 1.386(15) .
C15P C16P 1.350(15) .
C16P C17P 1.408(14) .
C16P C23P 1.462(14) .
C17P C18P 1.369(15) .
C19P N24P 1.348(13) .
C19P N20P 1.366(13) .
N20P C21P 1.352(13) .
C21P N22P 1.312(13) .
N22P C23P 1.350(13) .
C23P N24P 1.367(12) .
S1A C1A 1.843(8) .
S1A C8A 1.851(8) .
S2A C2A 1.784(10) .
S2A C3A 1.811(9) .
S3A C5A 1.835(9) .
S3A C4A 1.864(9) .
S4A C6A 1.805(9) .
S4A C7A 1.805(8) .
C1A C2A 1.544(12) .
C3A C4A 1.467(14) .
C5A C6A 1.520(13) .
C7A C8A 1.486(12) .
S1B C8B 1.838(9) .
S1B C1B 1.872(9) .
S2B C2B 1.791(10) .
S2B C3B 1.798(9) .
S3B C5B 1.825(7) .
S3B C4B 1.836(7) .
S4B C6B 1.820(8) .
S4B C7B 1.826(9) .
C1B C2B 1.511(14) .
C3B C4B 1.509(13) .
C5B C6B 1.495(12) .
C7B C8B 1.544(12) .
S1C C8C 1.791(14) .
S1C C1C 1.818(15) .
S2C C3C 1.57(3) .
S2C C2C 1.808(17) .
S3C C4C 1.816(14) .
S3C C5C 1.853(11) .
S4C C7C 1.660(19) .
S4C C6C 1.818(18) .
C1C C2C 1.48(2) .
C3C C4C 1.62(3) .
C5C C6C 1.44(2) .
C7C C8C 1.66(2) .
S1D C8D 1.827(11) .
S1D C1D 1.861(13) .
S2D C2D 1.844(14) .
S2D C3D 1.843(16) .
S3D C4D 1.799(16) .
S3D C5D 1.895(17) .
S4D C7D 1.788(13) .
S4D C6D 1.815(15) .
C1D C2D 1.46(2) .
C3D C4D 1.46(3) .
C5D C6D 1.52(3) .
C7D C8D 1.39(2) .
S1E C8E 1.827(12) .
S1E C1E 1.836(10) .
S2E C3E 1.705(15) .
S2E C2E 1.732(15) .
S3E C5E 1.841(11) .
S3E C4E 1.861(10) .
S4E C6E 1.795(15) .
S4E C7E 1.801(14) .
C1E C2E 1.595(19) .
C3E C4E 1.482(18) .
C5E C6E 1.470(19) .
C7E C8E 1.493(18) .
S1F C8FA 1.837(13) .
S1F C8FB 1.842(18) .
S1F C1F 1.844(12) .
S3F C4F 1.819(10) .
S3F C5FB 1.859(17) .
S3F C5FA 1.862(14) .
C1F C2F 1.506(15) .
C2F S2F 1.788(12) .
S2F C3F 1.826(12) .
C3F C4F 1.557(14) .
C5FA C6FA 1.505(19) .
C6FA S4FA 1.841(12) .
S4FA C7FA 1.814(13) .
C7FA C8FA 1.496(18) .
S4FB C7FB 1.830(18) .
S4FB C6FB 1.832(18) .
C5FB C6FB 1.512(18) .
C7FB C8FB 1.513(18) .
O1G C10G 1.446(13) .
C10G C12G 1.453(17) .
C10G C11G 1.458(16) .
C10G C13G 1.539(15) .
C11G C14G 1.525(16) .
C12G C16G 1.518(17) .
C13G C18G 1.486(16) .
C14G C15G 1.520(16) .
C14G C19G 1.577(18) .
C15G C16G 1.480(17) .
C16G C17G 1.524(17) .
C17G C18G 1.562(17) .
C18G C19G 1.444(18) .
O2G C20G 1.406(18) .
C20G C21G 1.42(3) .
C20G C22G 1.46(3) .
C20G C23G 1.48(3) .
C21G C24G 1.74(3) .
C22G C26G 1.74(3) .
C23G C28G 1.65(3) .
C24G C29G 1.47(3) .
C24G C25G 1.52(3) .
C25G C26G 1.39(3) .
C26G C27G 1.38(3) .
C27G C28G 1.38(3) .
C28G C29G 1.39(3) .
O3G C30G 1.446(14) .
C30G C32G 1.450(19) .
C30G C31G 1.453(18) .
C30G C33G 1.520(18) .
C31G C34G 1.519(19) .
C32G C36G 1.525(19) .
C33G C38G 1.518(18) .
C34G C35G 1.527(19) .
C34G C39G 1.59(2) .
C35G C36G 1.475(19) .
C36G C37G 1.512(19) .
C37G C38G 1.54(2) .
C38G C39G 1.44(2) .
O3H C30H 1.447(17) .
C30H C32H 1.44(2) .
C30H C31H 1.45(2) .
C30H C33H 1.534(19) .
C31H C34H 1.52(2) .
C32H C36H 1.52(2) .
C33H C38H 1.51(2) .
C34H C35H 1.52(2) .
C34H C39H 1.59(2) .
C35H C36H 1.48(2) .
C36H C37H 1.51(2) .
C37H C38H 1.54(2) .
C38H C39H 1.45(2) .
O4G C40G 1.440(17) .
C40G C42G 1.43(2) .
C40G C41G 1.45(2) .
C40G C43G 1.52(2) .
C41G C44G 1.52(2) .
C42G C46G 1.53(2) .
C43G C48G 1.49(2) .
C44G C45G 1.52(2) .
C44G C49G 1.59(2) .
C45G C46G 1.47(2) .
C46G C47G 1.52(2) .
C47G C48G 1.53(2) .
C48G C49G 1.45(2) .
O4H C40H 1.446(18) .
C40H C42H 1.43(2) .
C40H C41H 1.45(2) .
C40H C43H 1.52(2) .
C41H C44H 1.52(2) .
C42H C46H 1.52(2) .
C43H C48H 1.49(2) .
C44H C45H 1.52(2) .
C44H C49H 1.58(2) .
C45H C46H 1.47(2) .
C46H C47H 1.51(2) .
C47H C48H 1.54(2) .
C48H C49H 1.45(2) .
N1Q C2Q 1.295(18) .
N1Q C6Q 1.36(2) .
C2Q C3Q 1.37(2) .
C3Q C4Q 1.382(19) .
C4Q C5Q 1.376(15) .
C4Q C13Q 1.444(18) .
C5Q C6Q 1.35(2) .
N7Q C8Q 1.319(17) .
N7Q C8Q 1.319(17) 2_755
C8Q C9Q 1.354(15) .
C9Q C10Q 1.361(15) .
C10Q C9Q 1.361(15) 2_755
C10Q C11Q 1.51(2) .
C11Q N12Q 1.322(12) 2_755
C11Q N12Q 1.322(12) .
N12Q C13Q 1.342(13) .
C13Q N14Q 1.345(14) .
N14Q C13Q 1.345(14) 2_755
N1R C2R 1.3900 .
N1R C6R 1.3900 .
C2R C3R 1.3900 .
C3R C4R 1.3900 .
C4R C5R 1.3900 .
C4R C13R 1.50(2) .
C5R C6R 1.3900 .
N7R C8R 1.36(2) .
N7R C8R 1.36(2) 6_655
C8R C9R 1.37(3) .
C9R C10R 1.44(2) .
C10R C9R 1.44(2) 6_655
C10R C11R 1.65(4) .
C11R N12R 1.337(18) .
C11R N12R 1.337(18) 6_655
N12R C13R 1.43(3) .
C13R N14R 1.28(2) .
N14R C13R 1.28(2) 6_655
N1N O3N 1.238(12) .
N1N O1N 1.297(11) .
N1N O2N 1.301(12) .
N2N O6N 1.222(11) .
N2N O5N 1.239(12) .
N2N O4N 1.239(10) .
N3N O9N 1.232(15) .
N3N O8N 1.277(14) .
N3N O7N 1.289(15) .
N3M O9M 1.221(16) .
N3M O8M 1.285(16) .
N3M O7M 1.301(16) .
N4N O10N 1.248(13) .
N4N O12N 1.258(13) .
N4N O11N 1.311(14) .
N5N O15N 1.219(14) .
N5N O14N 1.273(15) .
N5N O13N 1.295(14) .
N6N O18N 1.238(15) .
N6N O16N 1.272(15) .
N6N O17N 1.280(16) .
N7N O21N 1.129(12) 2_755
N7N O21N 1.129(12) .
N7N O20N 1.330(11) 2_755
N7N O20N 1.330(11) .
N7N O19N 1.359(12) .
N7N O19N 1.359(12) 2_755
O19N O21N 0.97(2) 2_755
O19N O20N 1.633(19) 2_755
O20N O21N 1.27(3) 2_755
O20N O19N 1.633(19) 2_755
O21N O19N 0.97(2) 2_755
O21N O20N 1.27(3) 2_755
N8N O24N 1.226(17) .
N8N O23N 1.283(17) .
N8N O22N 1.323(17) .
N9N O27N 1.225(16) .
N9N O26N 1.257(16) .
N9N O25N 1.303(16) .
O110 O162 1.11(4) .
O110 O143 1.61(5) .
O122 O190 1.33(5) .
O141 O191 1.31(3) .
O143 O162 1.23(4) .
O143 O190 1.72(6) .
O154 O163 1.47(5) .
O154 O155 1.57(6) .
O155 O171 1.14(5) .
O155 O155 1.25(10) 6_655
O155 O171 1.70(6) 6_655
O156 O157 1.56(5) .
O161 O200 1.81(8) 7_455
O171 O171 1.54(10) 6_655
O171 O155 1.70(6) 6_655
O178 O178 1.53(9) 6_655
O191 O141 1.31(3) 6_755
O200 O161 1.81(8) 7_554
